data_1520441
loop_
_publ_author_name
'Maeda, Chihiro'
'Todaka, Takumi'
'Ema, Tadashi'

_publ_section_title
;
 Carbazole-Based Boron Dipyrromethenes (BODIPYs): Facile Synthesis,
 Structures, and Fine-Tunable Optical Properties.
;
_journal_issue 12
_journal_name_full 'Organic letters'
_journal_page_first 3090
_journal_page_last 3093
_journal_paper_doi 10.1021/acs.orglett.5b01363
_journal_volume 17
_journal_year 2015
_chemical_formula_moiety '12(C41 H38 B F2 N3), 4(C40.70 H37.09 B F2 N3), 6(C7 H8), 9(C O)'
_chemical_formula_sum 'C707 H656 B16 F32 N48 O9'
_chemical_formula_weight 10749.66
_chemical_name_systematic
; 
 ? 
;
_space_group_IT_number 14
_symmetry_cell_setting monoclinic
_symmetry_Int_Tables_number 14
_symmetry_space_group_name_Hall '-P 2ybc'
_symmetry_space_group_name_H-M 'P 1 21/c 1'
_atom_sites_solution_hydrogens geom
_atom_sites_solution_primary direct
_atom_sites_solution_secondary difmap
_audit_creation_method SHELXL-97
_cell_angle_alpha 90.00
_cell_angle_beta 91.209(6)
_cell_angle_gamma 90.00
_cell_formula_units_Z 1
_cell_length_a 15.429(2)
_cell_length_b 41.602(7)
_cell_length_c 24.490(4)
_cell_measurement_reflns_used 5008
_cell_measurement_temperature 93(2)
_cell_measurement_theta_max 68.2
_cell_measurement_theta_min 25.1
_cell_volume 15716(4)
_computing_structure_refinement 'SHELXL-97 (Sheldrick, 1997)'
_computing_structure_solution 'SHELXS-97 (Sheldrick, 1990)'
_diffrn_ambient_temperature 93(2)
_diffrn_detector_area_resol_mean 5.8140
_diffrn_measured_fraction_theta_full 0.982
_diffrn_measured_fraction_theta_max 0.982
_diffrn_measurement_device_type 'Rigaku XtaLAB P200'
_diffrn_measurement_method \w
_diffrn_radiation_monochromator graphite
_diffrn_radiation_source 'fine-focus sealed tube'
_diffrn_radiation_type CuK\a
_diffrn_radiation_wavelength 1.54187
_diffrn_reflns_av_R_equivalents 0.0917
_diffrn_reflns_av_sigmaI/netI 0.0674
_diffrn_reflns_limit_h_max 17
_diffrn_reflns_limit_h_min -17
_diffrn_reflns_limit_k_max 47
_diffrn_reflns_limit_k_min -48
_diffrn_reflns_limit_l_max 27
_diffrn_reflns_limit_l_min -28
_diffrn_reflns_number 95813
_diffrn_reflns_theta_full 63.00
_diffrn_reflns_theta_max 63.00
_diffrn_reflns_theta_min 6.55
_exptl_absorpt_coefficient_mu 0.583
_exptl_absorpt_correction_T_max 0.9827
_exptl_absorpt_correction_T_min 0.9281
_exptl_absorpt_correction_type multi-scan
_exptl_absorpt_process_details 'REQAB (Rigaku, 1998)'
_exptl_crystal_colour orange
_exptl_crystal_density_diffrn 1.136
_exptl_crystal_density_method 'not measured'
_exptl_crystal_description prism
_exptl_crystal_F_000 5674
_exptl_crystal_size_max 0.13
_exptl_crystal_size_mid 0.05
_exptl_crystal_size_min 0.03
_refine_diff_density_max 0.744
_refine_diff_density_min -0.498
_refine_diff_density_rms 0.080
_refine_ls_extinction_method none
_refine_ls_goodness_of_fit_ref 1.104
_refine_ls_hydrogen_treatment constr
_refine_ls_matrix_type full
_refine_ls_number_parameters 1983
_refine_ls_number_reflns 24939
_refine_ls_number_restraints 220
_refine_ls_restrained_S_all 1.103
_refine_ls_R_factor_all 0.1710
_refine_ls_R_factor_gt 0.1213
_refine_ls_shift/su_max 0.003
_refine_ls_shift/su_mean 0.000
_refine_ls_structure_factor_coef Fsqd
_refine_ls_weighting_details 'calc w=1/[\s^2^(Fo^2^)+(0.1352P)^2^+49.4253P] where P=(Fo^2^+2Fc^2^)/3'
_refine_ls_weighting_scheme calc
_refine_ls_wR_factor_gt 0.2993
_refine_ls_wR_factor_ref 0.3481
_reflns_number_gt 15859
_reflns_number_total 24939
_reflns_threshold_expression >2sigma(I)
_cod_data_source_file ol5b01363_si_005.cif
_cod_data_source_block 150109cm
_cod_depositor_comments 'Adding full bibliography for 1520439--1520445.cif.'
_cod_original_sg_symbol_H-M 'P 21/c'
_cod_database_code 1520441

loop_
_symmetry_equiv_pos_as_xyz
'x, y, z'
'-x, y+1/2, -z+1/2'
'-x, -y, -z'
'x, -y-1/2, z-1/2'

loop_
_atom_site_label
_atom_site_type_symbol
_atom_site_fract_x
_atom_site_fract_y
_atom_site_fract_z
_atom_site_U_iso_or_equiv
_atom_site_adp_type
_atom_site_occupancy
_atom_site_symmetry_multiplicity
_atom_site_calc_flag
_atom_site_refinement_flags
_atom_site_disorder_assembly
_atom_site_disorder_group
C1 C 0.0410(3) 0.17829(13) 0.1391(2) 0.0384(13) Uani 1 1 d . . .
C2 C 0.0880(4) 0.16497(14) 0.1831(2) 0.0446(14) Uani 1 1 d . . .
H17 H 0.1475 0.1703 0.1885 0.053 Uiso 1 1 calc R . .
C3 C 0.0486(4) 0.14438(14) 0.2180(3) 0.0463(14) Uani 1 1 d . . .
H18 H 0.0800 0.1362 0.2487 0.056 Uiso 1 1 calc R . .
C4 C -0.0388(4) 0.13516(15) 0.2087(3) 0.0520(16) Uani 1 1 d . . .
H19 H -0.0647 0.1200 0.2323 0.062 Uiso 1 1 calc R . .
C5 C -0.0861(4) 0.14771(14) 0.1665(3) 0.0496(15) Uani 1 1 d . . .
H20 H -0.1447 0.1412 0.1607 0.059 Uiso 1 1 calc R . .
C6 C -0.0489(3) 0.17014(14) 0.1316(2) 0.0403(14) Uani 1 1 d . . .
C7 C -0.0783(3) 0.18626(14) 0.0834(3) 0.0435(14) Uani 1 1 d . . .
N1 N -0.0069(3) 0.20250(11) 0.0615(2) 0.0409(11) Uani 1 1 d . . .
C8 C 0.0633(3) 0.19832(14) 0.0950(2) 0.0380(13) Uani 1 1 d . . .
C9 C 0.1440(3) 0.21457(14) 0.0809(2) 0.0374(13) Uani 1 1 d . . .
C10 C 0.2223(3) 0.21308(14) 0.1104(2) 0.0395(13) Uani 1 1 d . . .
H21 H 0.2253 0.2007 0.1430 0.047 Uiso 1 1 calc R . .
C11 C 0.2965(3) 0.22935(14) 0.0933(2) 0.0372(13) Uani 1 1 d . . .
C12 C 0.2942(3) 0.24757(14) 0.0460(2) 0.0381(13) Uani 1 1 d . . .
H22 H 0.3447 0.2585 0.0345 0.046 Uiso 1 1 calc R . .
C13 C 0.2178(3) 0.24980(14) 0.0156(2) 0.0385(13) Uani 1 1 d . . .
C14 C 0.1438(3) 0.23299(14) 0.0338(2) 0.0406(13) Uani 1 1 d . . .
N2 N 0.0743(3) 0.23820(13) -0.00087(19) 0.0442(12) Uani 1 1 d . . .
C15 C 0.1013(3) 0.25868(16) -0.0419(2) 0.0423(14) Uani 1 1 d . . .
C16 C 0.1901(3) 0.26620(15) -0.0341(2) 0.0433(14) Uani 1 1 d . . .
C17 C 0.2320(3) 0.28554(16) -0.0720(2) 0.0450(15) Uani 1 1 d . . .
H23 H 0.2918 0.2904 -0.0671 0.054 Uiso 1 1 calc R . .
C18 C 0.1863(4) 0.29752(16) -0.1165(2) 0.0481(15) Uani 1 1 d . . .
C19 C 0.0976(4) 0.28993(17) -0.1235(3) 0.0520(16) Uani 1 1 d . . .
H24 H 0.0665 0.2984 -0.1542 0.062 Uiso 1 1 calc R . .
C20 C 0.0545(3) 0.27060(17) -0.0871(2) 0.0511(16) Uani 1 1 d . . .
H25 H -0.0051 0.2655 -0.0926 0.061 Uiso 1 1 calc R . .
C21 C 0.2298(3) 0.31762(17) -0.1591(2) 0.0472(15) Uani 1 1 d . . .
C22 C 0.2277(4) 0.35077(18) -0.1568(3) 0.0600(18) Uani 1 1 d . . .
C23 C 0.2698(5) 0.36873(18) -0.1965(3) 0.066(2) Uani 1 1 d . . .
H26 H 0.2682 0.3915 -0.1944 0.079 Uiso 1 1 calc R . .
C24 C 0.3136(4) 0.35436(18) -0.2386(3) 0.0550(16) Uani 1 1 d . . .
C25 C 0.3140(4) 0.32121(18) -0.2404(3) 0.0567(17) Uani 1 1 d . . .
H27 H 0.3429 0.3108 -0.2694 0.068 Uiso 1 1 calc R . .
C26 C 0.2735(4) 0.30238(16) -0.2012(2) 0.0492(15) Uani 1 1 d . . .
C27 C 0.2813(5) 0.26680(18) -0.2031(3) 0.073(2) Uani 1 1 d . . .
H78 H 0.3145 0.2606 -0.2351 0.110 Uiso 1 1 calc R . .
H79 H 0.2233 0.2572 -0.2056 0.110 Uiso 1 1 calc R . .
H80 H 0.3111 0.2592 -0.1698 0.110 Uiso 1 1 calc R . .
C28 C 0.1815(7) 0.3681(2) -0.1108(4) 0.098(3) Uani 1 1 d . . .
H81 H 0.1866 0.3914 -0.1159 0.146 Uiso 1 1 calc R . .
H82 H 0.2081 0.3620 -0.0756 0.146 Uiso 1 1 calc R . .
H83 H 0.1201 0.3620 -0.1114 0.146 Uiso 1 1 calc R . .
C29 C 0.3598(5) 0.37418(19) -0.2807(3) 0.072(2) Uani 1 1 d . . .
H84 H 0.3520 0.3971 -0.2728 0.108 Uiso 1 1 calc R . .
H85 H 0.3358 0.3693 -0.3171 0.108 Uiso 1 1 calc R . .
H86 H 0.4218 0.3690 -0.2795 0.108 Uiso 1 1 calc R . .
C30 C 0.3770(3) 0.22801(14) 0.1290(2) 0.0359(12) Uani 1 1 d . . .
C31 C 0.4302(3) 0.20094(14) 0.1301(2) 0.0356(12) Uani 1 1 d . . .
C32 C 0.5032(3) 0.20084(15) 0.1650(2) 0.0438(14) Uani 1 1 d . . .
H28 H 0.5393 0.1824 0.1661 0.053 Uiso 1 1 calc R . .
C33 C 0.5244(3) 0.22681(17) 0.1979(2) 0.0480(15) Uani 1 1 d . . .
C34 C 0.4705(4) 0.25364(16) 0.1961(2) 0.0454(14) Uani 1 1 d . . .
H29 H 0.4840 0.2716 0.2187 0.054 Uiso 1 1 calc R . .
C35 C 0.3969(3) 0.25471(15) 0.1618(2) 0.0398(13) Uani 1 1 d . . .
C36 C 0.3406(4) 0.28431(16) 0.1610(3) 0.0505(15) Uani 1 1 d . . .
H87 H 0.3648 0.3003 0.1865 0.076 Uiso 1 1 calc R . .
H88 H 0.2819 0.2786 0.1720 0.076 Uiso 1 1 calc R . .
H89 H 0.3384 0.2934 0.1241 0.076 Uiso 1 1 calc R . .
C37 C 0.6047(4) 0.2271(2) 0.2339(3) 0.077(2) Uani 1 1 d . . .
H90 H 0.6079 0.2475 0.2540 0.116 Uiso 1 1 calc R . .
H91 H 0.6560 0.2249 0.2113 0.116 Uiso 1 1 calc R . .
H92 H 0.6025 0.2092 0.2598 0.116 Uiso 1 1 calc R . .
C38 C 0.4104(4) 0.17250(15) 0.0945(3) 0.0476(15) Uani 1 1 d . . .
H93 H 0.4545 0.1559 0.1009 0.071 Uiso 1 1 calc R . .
H94 H 0.4106 0.1791 0.0561 0.071 Uiso 1 1 calc R . .
H95 H 0.3532 0.1639 0.1033 0.071 Uiso 1 1 calc R . .
C39 C -0.1578(3) 0.18774(14) 0.0543(3) 0.0481(15) Uani 1 1 d . . .
H30 H -0.1542 0.1922 0.0164 0.058 Uiso 1 1 calc R . .
N3 N -0.2359(3) 0.18375(13) 0.0728(2) 0.0534(14) Uani 1 1 d . . .
C40 C -0.3106(4) 0.18164(18) 0.0348(4) 0.070(2) Uani 1 1 d . . .
H96 H -0.3637 0.1788 0.0556 0.105 Uiso 1 1 calc R . .
H97 H -0.3031 0.1633 0.0103 0.105 Uiso 1 1 calc R . .
H98 H -0.3149 0.2015 0.0133 0.105 Uiso 1 1 calc R . .
C41 C -0.2583(4) 0.18526(17) 0.1298(3) 0.065(2) Uani 1 1 d . . .
H99 H -0.3207 0.1816 0.1333 0.098 Uiso 1 1 calc R . .
H100 H -0.2431 0.2065 0.1444 0.098 Uiso 1 1 calc R . .
H101 H -0.2262 0.1687 0.1502 0.098 Uiso 1 1 calc R . .
B1 B -0.0136(4) 0.2224(2) 0.0065(3) 0.0488(18) Uani 1 1 d . . .
F1 F -0.07947(19) 0.24516(9) 0.01019(15) 0.0569(10) Uani 1 1 d . . .
F2 F -0.0333(2) 0.20156(11) -0.03594(15) 0.0674(11) Uani 1 1 d . . .
C42 C 0.5365(3) 0.31156(13) 0.3089(2) 0.0352(12) Uani 1 1 d . . .
C43 C 0.5856(4) 0.32351(14) 0.2655(2) 0.0416(13) Uani 1 1 d . . .
H31 H 0.6448 0.3178 0.2623 0.050 Uiso 1 1 calc R . .
C44 C 0.5469(4) 0.34336(16) 0.2285(3) 0.0498(15) Uani 1 1 d . . .
H32 H 0.5784 0.3507 0.1980 0.060 Uiso 1 1 calc R . .
C45 C 0.4601(4) 0.35312(18) 0.2349(3) 0.0609(19) Uani 1 1 d . . .
H33 H 0.4345 0.3675 0.2090 0.073 Uiso 1 1 calc R . .
C46 C 0.4117(4) 0.34236(16) 0.2775(3) 0.0513(16) Uani 1 1 d . . .
H34 H 0.3539 0.3497 0.2819 0.062 Uiso 1 1 calc R . .
C47 C 0.4490(3) 0.32046(13) 0.3143(2) 0.0364(12) Uani 1 1 d . . .
C48 C 0.4182(3) 0.30459(14) 0.3624(2) 0.0384(13) Uani 1 1 d . A .
N4 N 0.4884(3) 0.28818(11) 0.38630(18) 0.0355(10) Uani 1 1 d . . .
C49 C 0.5593(3) 0.29120(13) 0.3542(2) 0.0327(12) Uani 1 1 d . . .
C50 C 0.6394(3) 0.27553(13) 0.3703(2) 0.0358(12) Uani 1 1 d . . .
C51 C 0.7151(3) 0.27348(13) 0.3398(2) 0.0362(12) Uani 1 1 d . . .
H35 H 0.7163 0.2835 0.3049 0.043 Uiso 1 1 calc R . .
C52 C 0.7885(3) 0.25722(13) 0.3590(2) 0.0355(12) Uani 1 1 d . . .
C53 C 0.7895(3) 0.24282(14) 0.4102(2) 0.0359(12) Uani 1 1 d . . .
H36 H 0.8402 0.2322 0.4234 0.043 Uiso 1 1 calc R . .
C54 C 0.7157(3) 0.24406(13) 0.4422(2) 0.0350(12) Uani 1 1 d . . .
C55 C 0.6425(3) 0.25996(13) 0.4210(2) 0.0336(12) Uani 1 1 d . . .
N5 N 0.5744(3) 0.25857(11) 0.45623(18) 0.0368(10) Uani 1 1 d . . .
C56 C 0.6038(3) 0.24135(14) 0.5020(2) 0.0361(12) Uani 1 1 d . . .
C57 C 0.5600(3) 0.23318(15) 0.5490(2) 0.0419(14) Uani 1 1 d . . .
H37 H 0.5026 0.2405 0.5546 0.050 Uiso 1 1 calc R . .
C58 C 0.6018(3) 0.21437(14) 0.5870(2) 0.0406(13) Uani 1 1 d . . .
H38 H 0.5717 0.2080 0.6187 0.049 Uiso 1 1 calc R . .
C59 C 0.6888(3) 0.20398(14) 0.5807(2) 0.0384(13) Uani 1 1 d . . .
C60 C 0.7327(3) 0.21352(14) 0.5347(2) 0.0379(13) Uani 1 1 d . . .
H39 H 0.7915 0.2075 0.5306 0.045 Uiso 1 1 calc R . .
C61 C 0.6916(3) 0.23173(13) 0.4948(2) 0.0356(12) Uani 1 1 d . . .
C62 C 0.7298(3) 0.18239(14) 0.6224(2) 0.0367(12) Uani 1 1 d . . .
C63 C 0.7933(3) 0.19417(14) 0.6589(2) 0.0389(13) Uani 1 1 d . . .
C64 C 0.8313(4) 0.17345(15) 0.6966(2) 0.0439(14) Uani 1 1 d . . .
H40 H 0.8753 0.1814 0.7208 0.053 Uiso 1 1 calc R . .
C65 C 0.8065(4) 0.14118(15) 0.7001(2) 0.0430(14) Uani 1 1 d . . .
C66 C 0.7437(4) 0.13052(15) 0.6639(3) 0.0466(14) Uani 1 1 d . . .
H41 H 0.7260 0.1087 0.6657 0.056 Uiso 1 1 calc R . .
C67 C 0.7051(4) 0.15019(15) 0.6251(2) 0.0421(13) Uani 1 1 d . . .
C68 C 0.6352(5) 0.13671(17) 0.5872(3) 0.0611(18) Uani 1 1 d . . .
H102 H 0.6144 0.1536 0.5624 0.092 Uiso 1 1 calc R . .
H103 H 0.5869 0.1288 0.6089 0.092 Uiso 1 1 calc R . .
H104 H 0.6591 0.1190 0.5660 0.092 Uiso 1 1 calc R . .
C69 C 0.8467(4) 0.11900(16) 0.7427(3) 0.0546(16) Uani 1 1 d . . .
H105 H 0.8900 0.1308 0.7645 0.082 Uiso 1 1 calc R . .
H106 H 0.8746 0.1009 0.7245 0.082 Uiso 1 1 calc R . .
H107 H 0.8014 0.1109 0.7666 0.082 Uiso 1 1 calc R . .
C70 C 0.8197(4) 0.22871(15) 0.6577(3) 0.0520(16) Uani 1 1 d . . .
H108 H 0.7868 0.2399 0.6287 0.078 Uiso 1 1 calc R . .
H109 H 0.8818 0.2302 0.6506 0.078 Uiso 1 1 calc R . .
H110 H 0.8077 0.2387 0.6930 0.078 Uiso 1 1 calc R . .
C71 C 0.8673(3) 0.25601(14) 0.3230(2) 0.0368(13) Uani 1 1 d . . .
C72 C 0.9181(3) 0.28355(14) 0.3175(2) 0.0379(13) Uani 1 1 d . . .
C73 C 0.9880(3) 0.28251(15) 0.2824(2) 0.0403(13) Uani 1 1 d . . .
H42 H 1.0228 0.3012 0.2782 0.048 Uiso 1 1 calc R . .
C74 C 1.0084(3) 0.25490(15) 0.2533(2) 0.0415(14) Uani 1 1 d . . .
C75 C 0.9578(3) 0.22805(15) 0.2604(2) 0.0402(13) Uani 1 1 d . . .
H43 H 0.9714 0.2091 0.2407 0.048 Uiso 1 1 calc R . .
C76 C 0.8873(3) 0.22752(14) 0.2952(2) 0.0387(13) Uani 1 1 d . . .
C77 C 0.8977(4) 0.31441(15) 0.3470(3) 0.0482(15) Uani 1 1 d . . .
H111 H 0.8470 0.3112 0.3698 0.072 Uiso 1 1 calc R . .
H112 H 0.8854 0.3314 0.3203 0.072 Uiso 1 1 calc R . .
H113 H 0.9475 0.3207 0.3702 0.072 Uiso 1 1 calc R . .
C78 C 1.0814(4) 0.25489(18) 0.2131(3) 0.0595(18) Uani 1 1 d . . .
H114 H 1.1098 0.2760 0.2135 0.089 Uiso 1 1 calc R . .
H115 H 1.0580 0.2504 0.1764 0.089 Uiso 1 1 calc R . .
H116 H 1.1237 0.2383 0.2235 0.089 Uiso 1 1 calc R . .
C79 C 0.8328(4) 0.19787(15) 0.3005(3) 0.0494(15) Uani 1 1 d . . .
H117 H 0.7864 0.2019 0.3264 0.074 Uiso 1 1 calc R . .
H118 H 0.8690 0.1801 0.3139 0.074 Uiso 1 1 calc R . .
H119 H 0.8073 0.1923 0.2648 0.074 Uiso 1 1 calc R . .
C80 C 0.3370(4) 0.30223(14) 0.3860(2) 0.0420(13) Uani 1 1 d . . .
H44 H 0.3377 0.2965 0.4236 0.050 Uiso 0.698(14) 1 calc PR A 3
H45 H 0.3321 0.2856 0.4123 0.050 Uiso 0.302(14) 1 calc PR A 4
N6 N 0.2573(8) 0.3069(4) 0.3633(5) 0.042(3) Uani 0.698(14) 1 d P A 3
C81A C 0.179(2) 0.3054(10) 0.3926(14) 0.061(5) Uani 0.698(14) 1 d P A 3
H180 H 0.1297 0.3094 0.3675 0.091 Uiso 0.698(14) 1 calc PR A 3
H181 H 0.1798 0.3218 0.4214 0.091 Uiso 0.698(14) 1 calc PR A 3
H182 H 0.1730 0.2841 0.4090 0.091 Uiso 0.698(14) 1 calc PR A 3
C82 C 0.2386(5) 0.3107(2) 0.3073(4) 0.047(3) Uani 0.698(14) 1 d P A 3
H186 H 0.2332 0.3336 0.2987 0.071 Uiso 0.698(14) 1 calc PR A 3
H187 H 0.1840 0.2998 0.2980 0.071 Uiso 0.698(14) 1 calc PR A 3
H188 H 0.2855 0.3013 0.2861 0.071 Uiso 0.698(14) 1 calc PR A 3
B2 B 0.4839(4) 0.27014(17) 0.4428(3) 0.0380(15) Uani 1 1 d . . .
F3 F 0.42593(18) 0.24403(8) 0.43694(13) 0.0479(8) Uani 1 1 d . . .
F4 F 0.4530(2) 0.29095(8) 0.48168(13) 0.0490(8) Uani 1 1 d . . .
C83 C 0.2540(4) 0.36105(19) 0.0821(4) 0.070(2) Uani 1 1 d . . .
C84 C 0.2803(5) 0.3456(2) 0.0346(4) 0.090(3) Uani 1 1 d . . .
H46 H 0.2454 0.3296 0.0175 0.108 Uiso 1 1 calc R . .
C85 C 0.3585(6) 0.3545(3) 0.0137(5) 0.106(3) Uani 1 1 d . . .
H47 H 0.3773 0.3447 -0.0190 0.127 Uiso 1 1 calc R . .
C86 C 0.4130(5) 0.3783(3) 0.0399(5) 0.102(3) Uani 1 1 d . . .
H48 H 0.4665 0.3841 0.0241 0.122 Uiso 1 1 calc R . .
C87 C 0.3892(5) 0.3920(2) 0.0852(4) 0.085(3) Uani 1 1 d . . .
H49 H 0.4253 0.4077 0.1022 0.102 Uiso 1 1 calc R . .
C88 C 0.3097(4) 0.38342(18) 0.1092(3) 0.065(2) Uani 1 1 d . . .
C89 C 0.2724(4) 0.39136(16) 0.1601(4) 0.064(2) Uani 1 1 d . . .
N7 N 0.1981(3) 0.37398(13) 0.1646(3) 0.0598(15) Uani 1 1 d . . .
C90 C 0.1818(4) 0.35612(17) 0.1165(3) 0.0639(19) Uani 1 1 d . . .
C91 C 0.3010(4) 0.41180(16) 0.2049(4) 0.063(2) Uani 1 1 d . . .
C92 C 0.3737(4) 0.43271(17) 0.2062(4) 0.077(3) Uani 1 1 d . . .
H50 H 0.4062 0.4356 0.1741 0.092 Uiso 1 1 calc R . .
C93 C 0.3992(4) 0.44958(17) 0.2549(4) 0.078(3) Uani 1 1 d . . .
C94 C 0.3543(4) 0.44579(17) 0.3018(4) 0.075(2) Uani 1 1 d . . .
H51 H 0.3725 0.4563 0.3346 0.090 Uiso 1 1 calc R . .
C95 C 0.2808(4) 0.42607(17) 0.3007(4) 0.067(2) Uani 1 1 d . . .
C96 C 0.2550(4) 0.41006(16) 0.2518(3) 0.0592(18) Uani 1 1 d . . .
N8 N 0.1813(3) 0.39226(12) 0.2591(3) 0.0547(14) Uani 1 1 d . . .
C97 C 0.1587(4) 0.39623(16) 0.3129(3) 0.0571(17) Uani 1 1 d . . .
C98 C 0.2195(5) 0.41653(18) 0.3403(4) 0.068(2) Uani 1 1 d . . .
C99 C 0.2091(6) 0.4235(2) 0.3952(4) 0.081(2) Uani 1 1 d . . .
H52 H 0.2488 0.4374 0.4136 0.098 Uiso 1 1 calc R . .
C100 C 0.1404(6) 0.4100(2) 0.4234(4) 0.081(2) Uani 1 1 d . . .
C101 C 0.0821(5) 0.38990(18) 0.3946(4) 0.072(2) Uani 1 1 d . . .
H53 H 0.0355 0.3805 0.4137 0.087 Uiso 1 1 calc R . .
C102 C 0.0896(5) 0.38327(17) 0.3400(3) 0.065(2) Uani 1 1 d . . .
H54 H 0.0483 0.3701 0.3214 0.077 Uiso 1 1 calc R . .
C103 C 0.1302(6) 0.4170(2) 0.4824(4) 0.085(3) Uani 1 1 d . . .
C104 C 0.1517(7) 0.3934(2) 0.5224(4) 0.097(3) Uani 1 1 d . . .
C105 C 0.1431(7) 0.4002(3) 0.5775(4) 0.103(3) Uani 1 1 d . . .
H55 H 0.1591 0.3844 0.6038 0.123 Uiso 1 1 calc R . .
C106 C 0.1115(7) 0.4296(3) 0.5948(4) 0.095(3) Uani 1 1 d . . .
C107 C 0.0906(7) 0.4525(3) 0.5547(5) 0.102(3) Uani 1 1 d . . .
H56 H 0.0691 0.4728 0.5658 0.122 Uiso 1 1 calc R . .
C108 C 0.1004(7) 0.4464(2) 0.4988(4) 0.091(3) Uani 1 1 d . . .
C109 C 0.1854(9) 0.3610(2) 0.5052(4) 0.121(4) Uani 1 1 d . . .
H123 H 0.1887 0.3602 0.4653 0.182 Uiso 1 1 calc R . .
H124 H 0.1462 0.3441 0.5176 0.182 Uiso 1 1 calc R . .
H125 H 0.2433 0.3575 0.5214 0.182 Uiso 1 1 calc R . .
C110 C 0.0723(8) 0.4726(2) 0.4570(5) 0.118(4) Uani 1 1 d . . .
H126 H 0.0534 0.4918 0.4765 0.177 Uiso 1 1 calc R . .
H127 H 0.0244 0.4645 0.4340 0.177 Uiso 1 1 calc R . .
H128 H 0.1214 0.4780 0.4340 0.177 Uiso 1 1 calc R . .
C111 C 0.1015(8) 0.4354(3) 0.6550(5) 0.120(4) Uani 1 1 d . . .
H129 H 0.0791 0.4571 0.6608 0.180 Uiso 1 1 calc R . .
H130 H 0.1580 0.4331 0.6737 0.180 Uiso 1 1 calc R . .
H131 H 0.0610 0.4196 0.6698 0.180 Uiso 1 1 calc R . .
B3 B 0.1372(5) 0.37343(19) 0.2136(4) 0.059(2) Uani 1 1 d . . .
F5 F 0.0569(2) 0.38606(12) 0.19904(18) 0.0803(13) Uani 1 1 d . . .
F6 F 0.1221(4) 0.34177(10) 0.2291(2) 0.0960(16) Uani 1 1 d . . .
C112 C 0.4760(5) 0.47140(18) 0.2570(5) 0.093(3) Uani 1 1 d . . .
C113 C 0.4633(6) 0.5039(2) 0.2644(7) 0.141(6) Uani 1 1 d . . .
C114 C 0.5357(7) 0.5240(3) 0.2734(8) 0.160(7) Uani 1 1 d . . .
H57 H 0.5269 0.5462 0.2810 0.192 Uiso 1 1 calc R . .
C115 C 0.6196(6) 0.5121(2) 0.2714(6) 0.126(5) Uani 1 1 d . . .
C116 C 0.6306(5) 0.4804(2) 0.2631(5) 0.109(4) Uani 1 1 d . . .
H58 H 0.6879 0.4721 0.2617 0.131 Uiso 1 1 calc R . .
C117 C 0.5618(5) 0.4595(2) 0.2566(4) 0.083(3) Uani 1 1 d . . .
C118 C 0.5786(5) 0.4248(2) 0.2508(4) 0.092(3) Uani 1 1 d . . .
H132 H 0.5234 0.4133 0.2465 0.138 Uiso 1 1 calc R . .
H133 H 0.6097 0.4169 0.2834 0.138 Uiso 1 1 calc R . .
H134 H 0.6138 0.4211 0.2185 0.138 Uiso 1 1 calc R . .
C119 C 0.6963(7) 0.5356(3) 0.2769(8) 0.180(8) Uani 1 1 d . . .
H135 H 0.6743 0.5574 0.2830 0.270 Uiso 1 1 calc R . .
H136 H 0.7298 0.5352 0.2434 0.270 Uiso 1 1 calc R . .
H137 H 0.7335 0.5292 0.3079 0.270 Uiso 1 1 calc R . .
C120 C 0.3712(7) 0.5179(2) 0.2621(9) 0.214(11) Uani 1 1 d . . .
H138 H 0.3739 0.5413 0.2674 0.321 Uiso 1 1 calc R . .
H139 H 0.3367 0.5082 0.2909 0.321 Uiso 1 1 calc R . .
H140 H 0.3442 0.5132 0.2264 0.321 Uiso 1 1 calc R . .
C121 C 0.1053(5) 0.3384(2) 0.1118(4) 0.078(2) Uani 1 1 d . . .
H59 H 0.0801 0.3321 0.1452 0.093 Uiso 1 1 calc R . .
N9 N 0.0631(4) 0.32914(18) 0.0665(3) 0.084(2) Uani 1 1 d . . .
C122 C -0.0099(5) 0.3073(3) 0.0733(4) 0.102(3) Uani 1 1 d . . .
H141 H -0.0357 0.3021 0.0374 0.152 Uiso 1 1 calc R . .
H142 H -0.0536 0.3176 0.0960 0.152 Uiso 1 1 calc R . .
H143 H 0.0105 0.2875 0.0910 0.152 Uiso 1 1 calc R . .
C123 C 0.0790(5) 0.3403(2) 0.0114(4) 0.089(3) Uani 1 1 d . . .
H144 H 0.0390 0.3295 -0.0142 0.133 Uiso 1 1 calc R . .
H145 H 0.1388 0.3353 0.0018 0.133 Uiso 1 1 calc R . .
H146 H 0.0698 0.3636 0.0095 0.133 Uiso 1 1 calc R . .
C124 C 0.2339(6) 0.56842(19) 0.4521(4) 0.079(2) Uani 1 1 d . . .
C125 C 0.3041(6) 0.58877(18) 0.4408(3) 0.075(2) Uani 1 1 d . . .
H60 H 0.3395 0.5967 0.4700 0.090 Uiso 1 1 calc R . .
C126 C 0.3227(5) 0.59758(18) 0.3869(3) 0.069(2) Uani 1 1 d . . .
H61 H 0.3704 0.6112 0.3794 0.083 Uiso 1 1 calc R . .
C127 C 0.2698(5) 0.58598(16) 0.3453(3) 0.0602(19) Uani 1 1 d . . .
C128 C 0.2012(5) 0.56479(17) 0.3563(3) 0.068(2) Uani 1 1 d . . .
C129 C 0.1840(6) 0.55637(19) 0.4101(3) 0.074(2) Uani 1 1 d . . .
H62 H 0.1374 0.5422 0.4176 0.089 Uiso 1 1 calc R . .
C130 C 0.2109(6) 0.5609(2) 0.5102(3) 0.080(2) Uani 1 1 d . . .
C131 C 0.1587(7) 0.5825(2) 0.5388(4) 0.088(3) Uani 1 1 d . . .
C132 C 0.1346(7) 0.5748(2) 0.5910(4) 0.092(3) Uani 1 1 d . . .
H63 H 0.1005 0.5899 0.6102 0.110 Uiso 1 1 calc R . .
C133 C 0.1566(7) 0.5470(2) 0.6166(4) 0.089(3) Uani 1 1 d . . .
C134 C 0.2090(8) 0.5264(2) 0.5885(4) 0.104(4) Uani 1 1 d . . .
H64 H 0.2281 0.5072 0.6059 0.124 Uiso 1 1 calc R . .
C135 C 0.2352(7) 0.5327(2) 0.5351(4) 0.094(3) Uani 1 1 d . . .
C136 C 0.2930(11) 0.5096(3) 0.5059(5) 0.141(5) Uani 1 1 d . . .
H147 H 0.3040 0.4908 0.5291 0.212 Uiso 1 1 calc R . .
H148 H 0.3480 0.5202 0.4980 0.212 Uiso 1 1 calc R . .
H149 H 0.2646 0.5028 0.4717 0.212 Uiso 1 1 calc R . .
C137 C 0.1279(8) 0.6132(3) 0.5126(5) 0.133(5) Uani 1 1 d . . .
H150 H 0.1503 0.6147 0.4755 0.200 Uiso 1 1 calc R . .
H151 H 0.1491 0.6316 0.5342 0.200 Uiso 1 1 calc R . .
H152 H 0.0644 0.6135 0.5110 0.200 Uiso 1 1 calc R . .
C138 C 0.1251(8) 0.5391(3) 0.6733(4) 0.112(4) Uani 1 1 d . . .
H153 H 0.1478 0.5180 0.6846 0.169 Uiso 1 1 calc R . .
H154 H 0.0616 0.5385 0.6728 0.169 Uiso 1 1 calc R . .
H155 H 0.1456 0.5555 0.6991 0.169 Uiso 1 1 calc R . .
N10 N 0.2716(4) 0.59184(14) 0.2895(3) 0.0615(15) Uani 1 1 d . B .
C139 C 0.2061(4) 0.57404(17) 0.2652(3) 0.0575(18) Uani 1 1 d . B .
C140 C 0.1613(4) 0.55643(16) 0.3045(3) 0.0561(17) Uani 1 1 d . . .
C141 C 0.0938(5) 0.53655(18) 0.2868(3) 0.066(2) Uani 1 1 d . . .
H65 H 0.0633 0.5241 0.3126 0.080 Uiso 1 1 calc R . .
C142 C 0.0706(4) 0.53477(17) 0.2319(3) 0.0600(18) Uani 1 1 d . . .
C143 C 0.1172(5) 0.5533(2) 0.1944(3) 0.074(2) Uani 1 1 d . B .
H195 H 0.1013 0.5520 0.1567 0.088 Uiso 1 1 calc R . .
C144 C 0.1845(4) 0.5731(2) 0.2098(3) 0.078(2) Uani 1 1 d . . .
C145 C -0.0032(5) 0.51470(17) 0.2113(3) 0.0617(18) Uani 1 1 d . . .
C146 C 0.0069(8) 0.4819(2) 0.2067(5) 0.098(3) Uani 1 1 d . . .
C147 C -0.0555(9) 0.4636(2) 0.1842(5) 0.105(3) Uani 1 1 d . . .
H66 H -0.0456 0.4412 0.1804 0.125 Uiso 1 1 calc R . .
C148 C -0.1354(8) 0.4764(2) 0.1660(3) 0.098(3) Uani 1 1 d . . .
C149 C -0.1465(6) 0.5099(2) 0.1713(3) 0.084(3) Uani 1 1 d . . .
H67 H -0.1998 0.5195 0.1600 0.101 Uiso 1 1 calc R . .
C150 C -0.0807(5) 0.52907(18) 0.1929(3) 0.0629(19) Uani 1 1 d . . .
C151 C 0.0911(9) 0.4655(3) 0.2255(7) 0.168(6) Uani 1 1 d . . .
H156 H 0.1311 0.4817 0.2407 0.252 Uiso 1 1 calc R . .
H157 H 0.1177 0.4549 0.1943 0.252 Uiso 1 1 calc R . .
H158 H 0.0783 0.4495 0.2535 0.252 Uiso 1 1 calc R . .
C152 C -0.2062(10) 0.4568(3) 0.1395(5) 0.153(6) Uani 1 1 d . . .
H159 H -0.2552 0.4708 0.1299 0.230 Uiso 1 1 calc R . .
H160 H -0.2252 0.4402 0.1650 0.230 Uiso 1 1 calc R . .
H161 H -0.1845 0.4466 0.1065 0.230 Uiso 1 1 calc R . .
C153 C -0.0928(5) 0.56480(18) 0.1970(4) 0.082(3) Uani 1 1 d . . .
H162 H -0.0403 0.5745 0.2131 0.122 Uiso 1 1 calc R . .
H163 H -0.1423 0.5694 0.2202 0.122 Uiso 1 1 calc R . .
H164 H -0.1036 0.5737 0.1605 0.122 Uiso 1 1 calc R . .
B4 B 0.3297(5) 0.6137(2) 0.2556(4) 0.063(2) Uani 1 1 d . . .
F7 F 0.4145(3) 0.60457(10) 0.2588(2) 0.0804(13) Uani 1 1 d . B .
F8 F 0.3241(4) 0.64518(11) 0.2727(2) 0.117(2) Uani 1 1 d . B .
C154 C 0.2515(13) 0.5796(6) 0.1724(8) 0.061(5) Uani 0.383(7) 1 d P B 1
C155 C 0.2675(12) 0.5735(5) 0.1156(8) 0.066(5) Uani 0.383(7) 1 d P B 1
C156 C 0.3352(12) 0.5954(5) 0.1021(9) 0.068(5) Uani 0.383(7) 1 d P B 1
C157 C 0.3737(14) 0.5898(8) 0.0494(9) 0.098(9) Uani 0.383(7) 1 d P B 1
H68 H 0.4228 0.6022 0.0396 0.117 Uiso 0.383(7) 1 calc PR B 1
C158 C 0.3424(13) 0.5677(5) 0.0134(8) 0.069(6) Uani 0.383(7) 1 d P B 1
H69 H 0.3698 0.5637 -0.0203 0.083 Uiso 0.383(7) 1 calc PR B 1
C159 C 0.272(2) 0.5517(7) 0.0275(9) 0.103(9) Uani 0.383(7) 1 d P B 1
H70 H 0.2465 0.5382 0.0001 0.124 Uiso 0.383(7) 1 calc PR B 1
C160 C 0.2302(16) 0.5522(6) 0.0766(9) 0.087(7) Uani 0.383(7) 1 d P B 1
H71 H 0.1808 0.5394 0.0837 0.104 Uiso 0.383(7) 1 calc PR B 1
N11 N 0.3101(11) 0.6004(5) 0.1944(7) 0.061(5) Uani 0.383(7) 1 d P B 1
C161 C 0.3594(11) 0.6127(5) 0.1491(8) 0.058(5) Uani 0.383(7) 1 d P B 1
C162 C 0.2249(7) 0.6011(3) 0.1765(5) 0.051(3) Uani 0.617(7) 1 d P B 2
C163 C 0.2077(6) 0.6101(3) 0.1212(5) 0.056(3) Uani 0.617(7) 1 d P B 2
C164 C 0.1438(8) 0.6014(3) 0.0832(6) 0.076(4) Uani 0.617(7) 1 d P B 2
H72 H 0.1032 0.5850 0.0912 0.091 Uiso 0.617(7) 1 calc PR B 2
C165 C 0.1407(9) 0.6174(4) 0.0323(6) 0.090(5) Uani 0.617(7) 1 d P B 2
H73 H 0.0962 0.6116 0.0067 0.108 Uiso 0.617(7) 1 calc PR B 2
C166 C 0.1951(13) 0.6395(3) 0.0187(6) 0.103(6) Uani 0.617(7) 1 d P B 2
H74 H 0.1914 0.6487 -0.0167 0.124 Uiso 0.617(7) 1 calc PR B 2
C167 C 0.2624(9) 0.6502(3) 0.0575(5) 0.073(4) Uani 0.617(7) 1 d P B 2
H75 H 0.2996 0.6676 0.0488 0.088 Uiso 0.617(7) 1 calc PR B 2
C168 C 0.2711(7) 0.6340(3) 0.1095(5) 0.058(3) Uani 0.617(7) 1 d P B 2
N12 N 0.2916(6) 0.6182(3) 0.1959(5) 0.051(3) Uani 0.617(7) 1 d P B 2
C169 C 0.3242(7) 0.6387(3) 0.1560(5) 0.053(3) Uani 0.617(7) 1 d P B 2
C170 C 0.4194(12) 0.6383(6) 0.1600(9) 0.061(5) Uani 0.383(7) 1 d P B 1
H76 H 0.4472 0.6359 0.1948 0.073 Uiso 0.383(7) 1 calc PR B 1
C171 C 0.3949(8) 0.6577(4) 0.1683(6) 0.065(4) Uani 0.617(7) 1 d P B 2
H77 H 0.4044 0.6642 0.2052 0.078 Uiso 0.617(7) 1 calc PR B 2
N13 N 0.4495(4) 0.6674(2) 0.1319(3) 0.101(3) Uani 1 1 d . . .
C172 C 0.4408(10) 0.6647(3) 0.0743(5) 0.150(5) Uani 1 1 d . B .
H189 H 0.3985 0.6479 0.0651 0.226 Uiso 1 1 calc R . .
H190 H 0.4970 0.6591 0.0590 0.226 Uiso 1 1 calc R . .
H191 H 0.4210 0.6852 0.0590 0.226 Uiso 1 1 calc R . .
C173 C 0.5164(6) 0.6891(4) 0.1506(5) 0.142(5) Uani 1 1 d . B .
H168 H 0.5187 0.6893 0.1906 0.214 Uiso 1 1 calc R . .
H169 H 0.5037 0.7108 0.1370 0.214 Uiso 1 1 calc R . .
H170 H 0.5724 0.6820 0.1368 0.214 Uiso 1 1 calc R . .
C174 C 0.6019(6) 0.3848(2) 0.4086(4) 0.134(3) Uani 1 1 d GU . .
C175 C 0.5418(6) 0.36621(17) 0.4360(4) 0.125(3) Uani 1 1 d GU . .
H1 H 0.5490 0.3436 0.4382 0.150 Uiso 1 1 calc R . .
C176 C 0.4712(6) 0.3808(3) 0.4601(4) 0.145(4) Uani 1 1 d GU . .
H2 H 0.4301 0.3681 0.4789 0.174 Uiso 1 1 calc R . .
C177 C 0.4607(6) 0.4139(3) 0.4569(4) 0.173(4) Uani 1 1 d GU . .
H3 H 0.4124 0.4239 0.4734 0.208 Uiso 1 1 calc R . .
C178 C 0.5208(8) 0.43247(18) 0.4295(4) 0.165(4) Uani 1 1 d GU . .
H4 H 0.5136 0.4551 0.4273 0.199 Uiso 1 1 calc R . .
C179 C 0.5914(7) 0.4179(2) 0.4054(4) 0.157(4) Uani 1 1 d GU . .
H5 H 0.6325 0.4306 0.3867 0.189 Uiso 1 1 calc R . .
C180 C 0.6780(12) 0.3703(6) 0.3848(8) 0.251(13) Uani 1 1 d . . .
H171 H 0.7131 0.3871 0.3680 0.377 Uiso 1 1 calc R . .
H172 H 0.6599 0.3547 0.3570 0.377 Uiso 1 1 calc R . .
H173 H 0.7124 0.3595 0.4134 0.377 Uiso 1 1 calc R . .
N14 N 0.274(2) 0.3172(8) 0.3789(13) 0.045(7) Uani 0.302(14) 1 d P A 4
C81B C 0.191(5) 0.306(3) 0.405(4) 0.061(5) Uani 0.30 1 d P A 4
H183 H 0.1450 0.3216 0.3969 0.091 Uiso 0.302(14) 1 calc PR A 4
H184 H 0.2005 0.3047 0.4448 0.091 Uiso 0.302(14) 1 calc PR A 4
H185 H 0.1750 0.2850 0.3908 0.091 Uiso 0.302(14) 1 calc PR A 4
C188 C 0.284(2) 0.3540(9) 0.3673(17) 0.121(15) Uani 0.302(14) 1 d P A 4
H192 H 0.3450 0.3603 0.3726 0.182 Uiso 0.302(14) 1 calc PR A 4
H193 H 0.2481 0.3662 0.3924 0.182 Uiso 0.302(14) 1 calc PR A 4
H194 H 0.2657 0.3586 0.3295 0.182 Uiso 0.302(14) 1 calc PR A 4
C189 C 0.1385(8) 0.0683(4) 0.5074(6) 0.116(4) Uani 0.50 1 d PGU . .
H9 H 0.1938 0.0778 0.5140 0.140 Uiso 0.50 1 calc PR . .
C190 C 0.0762(11) 0.0693(4) 0.5475(5) 0.118(5) Uani 0.50 1 d PGU . .
H10 H 0.0888 0.0796 0.5815 0.142 Uiso 0.50 1 calc PR . .
C191 C -0.0047(9) 0.0555(4) 0.5380(6) 0.119(5) Uani 0.50 1 d PGU . .
H11 H -0.0473 0.0562 0.5654 0.143 Uiso 0.50 1 calc PR . .
C192 C -0.0231(8) 0.0405(4) 0.4883(7) 0.118(4) Uani 0.50 1 d PGU . .
C193 C 0.0392(10) 0.0395(4) 0.4482(5) 0.113(4) Uani 0.50 1 d PGU . .
H12 H 0.0266 0.0292 0.4143 0.135 Uiso 0.50 1 calc PR . .
C194 C 0.1201(9) 0.0533(4) 0.4578(5) 0.111(4) Uani 0.50 1 d PGU . .
H13 H 0.1627 0.0526 0.4304 0.133 Uiso 0.50 1 calc PR . .
O1 O 0.448(2) 0.0728(8) 0.3681(14) 0.354(13) Uani 0.75 1 d PDU . .
O2 O 0.5199(18) 0.4709(7) 0.0897(11) 0.213(9) Uani 0.50 1 d PDU C 1
C196 C -0.1166(19) 0.0248(8) 0.4749(16) 0.198(17) Uani 0.50 1 d P . .
H177 H -0.1534 0.0269 0.5068 0.297 Uiso 0.50 1 calc PR . .
H178 H -0.1094 0.0021 0.4659 0.297 Uiso 0.50 1 calc PR . .
H179 H -0.1437 0.0360 0.4437 0.297 Uiso 0.50 1 calc PR . .
C195 C 0.390(3) 0.0769(13) 0.4129(18) 0.322(14) Uani 0.75 1 d PDU . .
C197 C 0.548(3) 0.5048(8) 0.0976(19) 0.209(11) Uani 0.50 1 d PDU C 1
O3 O 0.602(2) 0.5204(9) 0.0473(15) 0.258(12) Uani 0.50 1 d PDU D 2
C198 C 0.636(3) 0.5527(11) 0.050(2) 0.236(13) Uani 0.50 1 d PDU . 2
O4 O 0.515(6) 0.516(2) 0.369(4) 0.56(4) Uani 0.50 1 d PDU . .
C199 C 0.427(6) 0.526(3) 0.379(6) 0.55(4) Uani 0.50 1 d PDU . .

loop_
_atom_site_aniso_label
_atom_site_aniso_U_11
_atom_site_aniso_U_22
_atom_site_aniso_U_33
_atom_site_aniso_U_23
_atom_site_aniso_U_13
_atom_site_aniso_U_12
C1 0.027(3) 0.042(3) 0.046(3) -0.006(3) 0.006(2) -0.007(2)
C2 0.030(3) 0.051(4) 0.053(4) -0.003(3) 0.005(3) -0.006(3)
C3 0.036(3) 0.046(3) 0.058(4) 0.004(3) 0.006(3) -0.001(3)
C4 0.041(3) 0.044(3) 0.072(5) 0.005(3) 0.010(3) -0.009(3)
C5 0.033(3) 0.045(3) 0.070(4) -0.007(3) 0.002(3) -0.007(3)
C6 0.023(3) 0.046(3) 0.052(4) -0.008(3) 0.010(2) -0.007(2)
C7 0.026(3) 0.051(4) 0.054(4) -0.001(3) 0.006(2) -0.004(2)
N1 0.022(2) 0.051(3) 0.051(3) -0.005(2) 0.007(2) -0.0036(19)
C8 0.025(3) 0.047(3) 0.042(3) -0.011(3) 0.005(2) -0.001(2)
C9 0.022(3) 0.051(3) 0.039(3) -0.005(3) 0.005(2) -0.002(2)
C10 0.033(3) 0.050(3) 0.036(3) -0.008(3) 0.008(2) -0.003(2)
C11 0.026(3) 0.053(3) 0.033(3) -0.005(3) 0.007(2) -0.003(2)
C12 0.023(3) 0.053(3) 0.038(3) -0.003(3) 0.010(2) -0.003(2)
C13 0.022(3) 0.059(4) 0.035(3) -0.007(3) 0.009(2) 0.002(2)
C14 0.025(3) 0.059(4) 0.037(3) -0.005(3) 0.006(2) 0.001(2)
N2 0.023(2) 0.076(3) 0.034(3) -0.001(2) -0.0001(19) -0.004(2)
C15 0.020(2) 0.074(4) 0.033(3) -0.002(3) 0.008(2) 0.001(2)
C16 0.025(3) 0.066(4) 0.039(3) -0.003(3) 0.003(2) -0.001(3)
C17 0.025(3) 0.076(4) 0.034(3) 0.001(3) 0.008(2) 0.001(3)
C18 0.033(3) 0.075(4) 0.037(3) -0.004(3) 0.004(2) 0.005(3)
C19 0.029(3) 0.086(5) 0.041(3) 0.001(3) 0.001(3) 0.007(3)
C20 0.025(3) 0.089(5) 0.039(3) 0.000(3) 0.000(2) 0.002(3)
C21 0.032(3) 0.075(5) 0.036(3) 0.007(3) 0.003(2) 0.006(3)
C22 0.059(4) 0.078(5) 0.043(4) 0.015(3) 0.009(3) 0.029(4)
C23 0.080(5) 0.065(5) 0.052(4) 0.015(4) 0.014(4) 0.025(4)
C24 0.055(4) 0.069(5) 0.041(4) 0.005(3) 0.010(3) 0.007(3)
C25 0.051(4) 0.079(5) 0.040(4) 0.001(3) 0.011(3) 0.005(3)
C26 0.040(3) 0.068(4) 0.040(3) 0.003(3) 0.007(3) -0.002(3)
C27 0.087(5) 0.071(5) 0.062(5) -0.008(4) 0.028(4) -0.016(4)
C28 0.130(8) 0.087(6) 0.078(6) 0.023(5) 0.048(5) 0.056(6)
C29 0.092(6) 0.073(5) 0.052(4) 0.011(4) 0.029(4) 0.010(4)
C30 0.025(3) 0.053(3) 0.030(3) -0.002(3) 0.008(2) -0.008(2)
C31 0.024(2) 0.053(3) 0.030(3) -0.001(2) 0.002(2) -0.006(2)
C32 0.028(3) 0.062(4) 0.041(3) 0.000(3) 0.003(2) -0.001(3)
C33 0.027(3) 0.080(5) 0.037(3) -0.011(3) 0.002(2) -0.006(3)
C34 0.037(3) 0.065(4) 0.033(3) -0.011(3) 0.000(2) -0.010(3)
C35 0.025(3) 0.062(4) 0.033(3) -0.002(3) 0.009(2) -0.006(2)
C36 0.046(3) 0.065(4) 0.041(3) -0.008(3) 0.002(3) 0.004(3)
C37 0.041(4) 0.113(7) 0.078(5) -0.039(5) -0.018(3) 0.002(4)
C38 0.037(3) 0.059(4) 0.046(4) -0.004(3) 0.003(3) -0.010(3)
C39 0.029(3) 0.050(4) 0.065(4) -0.002(3) 0.001(3) -0.005(3)
N3 0.023(2) 0.057(3) 0.080(4) -0.002(3) 0.004(2) -0.005(2)
C40 0.029(3) 0.066(5) 0.115(7) 0.015(4) -0.010(4) -0.007(3)
C41 0.038(3) 0.058(4) 0.101(6) 0.000(4) 0.015(4) 0.003(3)
B1 0.021(3) 0.077(5) 0.048(4) 0.004(4) 0.001(3) -0.002(3)
F1 0.0236(15) 0.084(3) 0.063(2) 0.0186(19) 0.0046(15) -0.0018(16)
F2 0.0434(19) 0.110(3) 0.049(2) -0.020(2) 0.0001(16) -0.026(2)
C42 0.031(3) 0.039(3) 0.035(3) 0.002(2) 0.007(2) -0.003(2)
C43 0.033(3) 0.053(4) 0.039(3) 0.001(3) 0.004(2) -0.006(3)
C44 0.040(3) 0.064(4) 0.046(4) 0.016(3) 0.003(3) -0.004(3)
C45 0.038(3) 0.081(5) 0.064(4) 0.034(4) -0.005(3) 0.004(3)
C46 0.031(3) 0.067(4) 0.056(4) 0.017(3) 0.002(3) -0.001(3)
C47 0.032(3) 0.042(3) 0.036(3) -0.001(2) 0.002(2) -0.004(2)
C48 0.025(3) 0.051(3) 0.040(3) -0.001(3) 0.004(2) 0.004(2)
N4 0.025(2) 0.047(3) 0.035(2) 0.001(2) 0.0067(18) 0.0009(19)
C49 0.028(3) 0.042(3) 0.028(3) -0.002(2) 0.003(2) -0.003(2)
C50 0.033(3) 0.041(3) 0.034(3) 0.000(2) 0.009(2) -0.002(2)
C51 0.025(3) 0.049(3) 0.035(3) 0.002(3) 0.005(2) -0.002(2)
C52 0.027(3) 0.045(3) 0.035(3) -0.001(3) 0.008(2) -0.003(2)
C53 0.025(3) 0.052(3) 0.031(3) 0.001(3) 0.002(2) 0.001(2)
C54 0.025(2) 0.048(3) 0.033(3) 0.001(2) 0.003(2) -0.002(2)
C55 0.024(2) 0.042(3) 0.035(3) 0.001(2) 0.006(2) -0.003(2)
N5 0.030(2) 0.048(3) 0.033(3) 0.006(2) 0.0087(19) -0.0002(19)
C56 0.028(3) 0.053(3) 0.028(3) -0.003(2) 0.006(2) -0.002(2)
C57 0.023(3) 0.061(4) 0.042(3) 0.005(3) 0.006(2) 0.001(2)
C58 0.036(3) 0.056(4) 0.030(3) 0.004(3) 0.009(2) 0.001(3)
C59 0.032(3) 0.048(3) 0.035(3) -0.001(3) 0.003(2) 0.000(2)
C60 0.023(2) 0.055(3) 0.036(3) -0.003(3) 0.004(2) -0.003(2)
C61 0.027(3) 0.045(3) 0.035(3) 0.000(2) 0.004(2) 0.000(2)
C62 0.030(3) 0.050(3) 0.030(3) -0.001(3) 0.006(2) 0.005(2)
C63 0.035(3) 0.049(3) 0.034(3) 0.000(3) 0.004(2) 0.003(2)
C64 0.036(3) 0.059(4) 0.037(3) -0.002(3) -0.001(2) 0.002(3)
C65 0.037(3) 0.056(4) 0.036(3) -0.002(3) 0.008(2) 0.012(3)
C66 0.040(3) 0.048(4) 0.053(4) 0.001(3) 0.009(3) 0.001(3)
C67 0.039(3) 0.054(4) 0.034(3) 0.000(3) 0.001(2) -0.002(3)
C68 0.063(4) 0.061(4) 0.059(4) -0.001(3) -0.007(3) -0.012(3)
C69 0.048(3) 0.063(4) 0.052(4) 0.002(3) -0.001(3) 0.013(3)
C70 0.045(3) 0.057(4) 0.054(4) -0.003(3) -0.010(3) -0.001(3)
C71 0.025(3) 0.056(4) 0.030(3) 0.008(3) 0.004(2) 0.001(2)
C72 0.026(3) 0.059(4) 0.029(3) -0.001(3) 0.002(2) 0.002(2)
C73 0.026(3) 0.057(4) 0.039(3) 0.005(3) 0.007(2) -0.006(2)
C74 0.026(3) 0.060(4) 0.039(3) 0.004(3) 0.007(2) 0.000(3)
C75 0.027(3) 0.057(4) 0.037(3) -0.002(3) 0.003(2) 0.005(2)
C76 0.028(3) 0.054(4) 0.034(3) -0.001(3) 0.002(2) 0.001(2)
C77 0.044(3) 0.053(4) 0.048(4) -0.002(3) 0.013(3) -0.007(3)
C78 0.043(3) 0.074(5) 0.063(4) -0.008(4) 0.023(3) -0.010(3)
C79 0.040(3) 0.058(4) 0.051(4) -0.004(3) 0.007(3) -0.007(3)
C80 0.032(3) 0.050(3) 0.044(3) 0.003(3) 0.004(3) 0.006(3)
N6 0.019(5) 0.067(8) 0.039(8) -0.011(5) -0.002(4) 0.011(4)
C81A 0.027(10) 0.084(6) 0.071(18) -0.002(12) -0.003(7) 0.013(7)
C82 0.032(4) 0.054(6) 0.055(6) 0.007(4) 0.001(4) 0.002(4)
B2 0.024(3) 0.053(4) 0.037(4) 0.011(3) 0.009(3) 0.004(3)
F3 0.0270(15) 0.066(2) 0.051(2) 0.0108(17) 0.0042(14) -0.0063(14)
F4 0.0396(17) 0.068(2) 0.0399(18) 0.0034(16) 0.0132(14) 0.0137(15)
C83 0.044(4) 0.075(5) 0.092(6) 0.007(4) 0.006(4) 0.013(4)
C84 0.054(5) 0.115(7) 0.103(7) -0.010(6) 0.012(5) 0.016(5)
C85 0.055(5) 0.150(10) 0.114(8) -0.019(7) 0.015(5) 0.021(6)
C86 0.046(5) 0.153(10) 0.108(8) 0.013(7) 0.019(5) 0.001(5)
C87 0.048(4) 0.100(6) 0.107(7) 0.013(6) 0.017(4) 0.003(4)
C88 0.033(3) 0.068(5) 0.095(6) 0.011(4) 0.013(4) 0.006(3)
C89 0.034(3) 0.049(4) 0.110(6) 0.022(4) 0.011(4) 0.007(3)
N7 0.037(3) 0.054(3) 0.088(4) 0.007(3) 0.002(3) 0.000(2)
C90 0.045(4) 0.060(4) 0.087(6) 0.005(4) 0.010(4) 0.003(3)
C91 0.032(3) 0.046(4) 0.111(6) 0.001(4) 0.006(4) -0.002(3)
C92 0.037(3) 0.052(4) 0.143(8) -0.001(5) 0.026(4) -0.002(3)
C93 0.039(4) 0.044(4) 0.153(9) -0.021(5) 0.005(5) -0.005(3)
C94 0.039(4) 0.056(4) 0.129(7) -0.012(5) -0.005(4) -0.003(3)
C95 0.043(4) 0.050(4) 0.108(6) 0.002(4) -0.016(4) -0.006(3)
C96 0.036(3) 0.049(4) 0.092(6) 0.008(4) -0.005(4) 0.000(3)
N8 0.037(3) 0.048(3) 0.079(4) 0.014(3) -0.006(3) -0.010(2)
C97 0.047(4) 0.053(4) 0.070(5) 0.014(3) -0.017(3) -0.010(3)
C98 0.059(4) 0.059(4) 0.084(6) 0.012(4) -0.015(4) -0.016(3)
C99 0.078(5) 0.065(5) 0.100(7) 0.000(5) -0.025(5) -0.017(4)
C100 0.101(6) 0.063(5) 0.077(6) 0.015(4) -0.019(5) -0.013(5)
C101 0.072(5) 0.064(5) 0.080(6) 0.014(4) -0.020(4) -0.019(4)
C102 0.065(4) 0.061(4) 0.067(5) 0.019(4) -0.018(4) -0.021(3)
C103 0.112(7) 0.062(5) 0.080(6) 0.006(5) -0.018(5) -0.018(5)
C104 0.131(8) 0.071(6) 0.087(7) 0.002(5) -0.011(6) -0.021(5)
C105 0.146(9) 0.081(7) 0.080(7) 0.010(5) -0.023(6) -0.036(6)
C106 0.110(7) 0.090(7) 0.085(7) -0.005(6) 0.004(6) -0.042(6)
C107 0.098(7) 0.081(6) 0.125(9) -0.011(7) -0.008(6) -0.017(5)
C108 0.114(7) 0.074(6) 0.086(7) 0.007(5) 0.000(5) -0.016(5)
C109 0.208(13) 0.070(6) 0.085(7) 0.008(5) -0.048(8) -0.002(7)
C110 0.142(10) 0.074(6) 0.138(10) 0.001(6) -0.003(8) 0.009(6)
C111 0.124(9) 0.121(9) 0.116(9) -0.019(7) 0.037(7) -0.048(7)
B3 0.043(4) 0.047(4) 0.087(6) -0.002(4) 0.002(4) -0.011(3)
F5 0.0318(19) 0.118(4) 0.091(3) -0.032(3) -0.0039(19) -0.008(2)
F6 0.123(4) 0.057(3) 0.110(4) -0.002(2) 0.039(3) -0.035(3)
C112 0.046(4) 0.050(4) 0.182(10) -0.030(5) 0.021(5) -0.008(3)
C113 0.060(5) 0.055(5) 0.308(18) -0.034(8) 0.042(8) -0.012(4)
C114 0.076(7) 0.067(6) 0.34(2) -0.035(9) 0.060(10) -0.012(5)
C115 0.066(6) 0.075(6) 0.238(15) -0.045(8) 0.027(7) -0.020(5)
C116 0.055(5) 0.081(6) 0.193(12) -0.041(7) 0.029(6) -0.011(4)
C117 0.044(4) 0.076(5) 0.128(8) -0.041(5) 0.008(4) -0.009(4)
C118 0.045(4) 0.087(6) 0.144(9) -0.041(6) -0.004(5) 0.008(4)
C119 0.075(7) 0.105(9) 0.36(2) -0.078(12) 0.038(10) -0.039(6)
C120 0.075(7) 0.056(6) 0.51(3) -0.015(11) 0.061(12) 0.015(5)
C121 0.053(4) 0.083(6) 0.097(6) -0.012(5) 0.015(4) -0.004(4)
N9 0.046(3) 0.108(5) 0.097(6) -0.030(4) 0.005(3) -0.014(3)
C122 0.058(5) 0.133(8) 0.115(8) -0.049(6) 0.010(5) -0.035(5)
C123 0.058(5) 0.122(8) 0.087(6) -0.014(6) 0.009(4) 0.012(5)
C124 0.105(6) 0.061(5) 0.072(5) 0.016(4) -0.005(5) -0.013(4)
C125 0.106(6) 0.057(4) 0.061(5) 0.008(4) -0.003(4) -0.010(4)
C126 0.078(5) 0.056(4) 0.071(5) 0.003(4) -0.002(4) 0.010(4)
C127 0.072(5) 0.046(4) 0.063(5) 0.016(3) 0.016(4) 0.017(3)
C128 0.084(5) 0.053(4) 0.068(5) 0.021(4) 0.009(4) 0.014(4)
C129 0.098(6) 0.062(5) 0.062(5) 0.019(4) -0.002(4) -0.011(4)
C130 0.121(7) 0.060(5) 0.058(5) 0.019(4) -0.013(5) -0.028(5)
C131 0.114(7) 0.077(6) 0.073(6) 0.025(5) 0.007(5) -0.013(5)
C132 0.117(7) 0.081(6) 0.078(6) 0.027(5) 0.006(5) -0.024(5)
C133 0.127(8) 0.073(6) 0.066(6) 0.008(5) -0.007(5) -0.041(5)
C134 0.186(11) 0.076(6) 0.048(5) 0.024(5) -0.017(6) -0.037(7)
C135 0.150(9) 0.059(5) 0.073(6) 0.006(5) -0.013(6) -0.023(5)
C136 0.257(17) 0.084(7) 0.083(7) 0.012(6) 0.008(9) 0.018(9)
C137 0.156(11) 0.115(9) 0.130(10) 0.066(8) 0.066(8) 0.032(8)
C138 0.170(10) 0.107(7) 0.059(5) 0.024(5) -0.014(6) -0.055(7)
N10 0.051(3) 0.065(4) 0.069(4) 0.009(3) 0.011(3) 0.014(3)
C139 0.052(4) 0.069(4) 0.052(4) 0.014(3) 0.011(3) 0.023(3)
C140 0.061(4) 0.050(4) 0.057(4) 0.021(3) 0.009(3) 0.013(3)
C141 0.072(5) 0.061(4) 0.067(5) 0.026(4) 0.011(4) 0.013(4)
C142 0.058(4) 0.057(4) 0.065(5) 0.014(4) 0.009(3) 0.014(3)
C143 0.051(4) 0.113(7) 0.057(4) 0.015(4) 0.011(3) 0.003(4)
C144 0.043(4) 0.130(7) 0.063(5) 0.021(5) 0.010(3) -0.007(4)
C145 0.081(5) 0.054(4) 0.050(4) 0.017(3) 0.011(4) 0.008(4)
C146 0.127(8) 0.050(5) 0.116(8) 0.005(5) 0.007(6) 0.006(5)
C147 0.152(10) 0.061(6) 0.101(8) 0.011(5) 0.009(7) 0.000(7)
C148 0.156(10) 0.081(6) 0.057(5) 0.004(5) 0.007(6) -0.069(7)
C149 0.100(6) 0.085(6) 0.067(5) 0.016(4) -0.017(5) -0.027(5)
C150 0.076(5) 0.065(5) 0.048(4) 0.014(3) -0.002(3) -0.015(4)
C151 0.165(12) 0.068(7) 0.270(19) 0.006(9) -0.035(12) 0.050(7)
C152 0.234(16) 0.124(10) 0.101(8) 0.016(7) -0.025(9) -0.098(10)
C153 0.061(4) 0.062(5) 0.120(7) 0.019(5) -0.030(5) 0.004(4)
B4 0.056(5) 0.061(5) 0.071(6) 0.008(4) 0.018(4) 0.008(4)
F7 0.052(2) 0.073(3) 0.116(4) 0.012(3) 0.003(2) -0.001(2)
F8 0.175(5) 0.052(3) 0.127(4) 0.028(3) 0.094(4) 0.029(3)
C154 0.051(11) 0.076(15) 0.056(12) 0.013(10) 0.021(9) -0.005(11)
C155 0.057(11) 0.069(12) 0.072(13) 0.007(11) 0.014(10) -0.007(9)
C156 0.051(10) 0.076(13) 0.080(14) 0.012(11) 0.010(10) -0.005(9)
C157 0.058(12) 0.18(3) 0.052(13) 0.024(15) 0.020(10) -0.025(15)
C158 0.080(13) 0.082(14) 0.046(11) -0.001(10) 0.019(10) -0.040(11)
C159 0.15(2) 0.12(2) 0.045(12) -0.017(13) 0.021(14) 0.007(18)
C160 0.094(16) 0.107(18) 0.061(13) 0.019(13) 0.034(12) -0.014(14)
N11 0.055(10) 0.064(12) 0.065(11) 0.033(10) 0.029(8) 0.021(10)
C161 0.045(9) 0.073(13) 0.058(12) 0.015(10) 0.014(8) 0.015(9)
C162 0.048(6) 0.040(6) 0.066(8) 0.010(5) 0.023(5) 0.022(5)
C163 0.043(6) 0.067(7) 0.058(7) 0.025(6) 0.014(5) 0.021(5)
C164 0.071(8) 0.074(8) 0.082(9) 0.037(7) 0.008(7) -0.011(6)
C165 0.063(8) 0.131(13) 0.076(9) 0.031(9) -0.010(7) -0.023(8)
C166 0.186(18) 0.057(8) 0.070(10) 0.041(7) 0.059(11) 0.013(10)
C167 0.083(9) 0.076(9) 0.061(8) 0.024(7) 0.006(7) -0.006(7)
C168 0.053(6) 0.048(6) 0.074(8) 0.011(6) 0.030(6) 0.000(5)
N12 0.038(5) 0.041(6) 0.076(7) 0.012(6) 0.021(5) 0.008(5)
C169 0.042(6) 0.056(7) 0.062(7) 0.010(5) 0.018(5) 0.011(5)
C170 0.034(10) 0.081(15) 0.069(13) 0.016(12) 0.006(8) 0.008(10)
C171 0.044(7) 0.063(8) 0.088(9) 0.001(7) 0.033(6) 0.011(6)
N13 0.049(4) 0.167(8) 0.088(5) 0.054(5) 0.020(4) -0.003(4)
C172 0.201(15) 0.142(11) 0.110(10) 0.027(8) 0.054(10) -0.014(10)
C173 0.065(6) 0.230(15) 0.132(10) 0.077(10) -0.002(6) -0.056(8)
C174 0.149(6) 0.132(6) 0.121(6) -0.002(5) -0.016(5) -0.038(5)
C175 0.129(6) 0.128(6) 0.116(6) -0.001(5) -0.025(5) -0.031(5)
C176 0.147(6) 0.142(6) 0.145(6) 0.004(6) -0.030(5) -0.013(5)
C177 0.172(6) 0.175(7) 0.172(6) 0.005(6) -0.028(6) 0.001(6)
C178 0.177(7) 0.159(6) 0.158(6) 0.019(6) -0.034(6) -0.007(6)
C179 0.175(6) 0.153(6) 0.144(6) 0.012(6) -0.020(6) -0.025(6)
C180 0.190(17) 0.39(3) 0.179(17) -0.14(2) 0.041(14) -0.14(2)
N14 0.030(13) 0.07(2) 0.032(16) 0.012(13) -0.004(10) 0.008(13)
C81B 0.027(10) 0.084(6) 0.071(18) -0.002(12) -0.003(7) 0.013(7)
C188 0.07(2) 0.13(3) 0.17(4) 0.06(3) 0.04(2) 0.012(19)
C189 0.126(7) 0.110(7) 0.113(7) 0.002(6) 0.002(6) -0.003(6)
C190 0.129(7) 0.113(7) 0.114(7) 0.002(6) 0.003(6) 0.005(6)
C191 0.127(7) 0.118(7) 0.113(7) 0.005(6) 0.008(6) 0.009(6)
C192 0.123(7) 0.117(7) 0.114(7) 0.002(6) 0.007(6) 0.008(6)
C193 0.119(7) 0.113(7) 0.106(7) 0.001(6) 0.006(6) 0.001(6)
C194 0.119(7) 0.109(7) 0.105(7) 0.003(6) 0.005(6) -0.004(6)
O1 0.352(15) 0.360(15) 0.349(15) 0.008(9) 0.000(9) 0.003(9)
O2 0.221(12) 0.209(12) 0.209(12) 0.021(9) 0.003(9) -0.005(9)
C196 0.14(2) 0.17(3) 0.28(4) 0.13(3) -0.01(3) -0.03(2)
C195 0.320(16) 0.328(16) 0.318(17) -0.006(9) 0.002(9) 0.006(9)
C197 0.211(14) 0.212(14) 0.205(14) 0.008(9) 0.004(9) -0.011(9)
O3 0.258(14) 0.257(14) 0.259(14) -0.004(9) 0.000(9) -0.001(9)
C198 0.237(15) 0.232(16) 0.238(15) 0.008(9) 0.006(9) -0.005(9)
O4 0.56(4) 0.56(4) 0.55(4) 0.002(9) 0.011(9) -0.001(9)
C199 0.55(4) 0.55(4) 0.55(4) 0.002(9) 0.012(10) 0.001(9)

loop_
_atom_type_symbol
_atom_type_description
_atom_type_scat_dispersion_real
_atom_type_scat_dispersion_imag
_atom_type_scat_source
C C 0.0181 0.0091 'International Tables Vol C Tables 4.2.6.8 and 6.1.1.4'
H H 0.0000 0.0000 'International Tables Vol C Tables 4.2.6.8 and 6.1.1.4'
B B 0.0090 0.0039 'International Tables Vol C Tables 4.2.6.8 and 6.1.1.4'
F F 0.0727 0.0534 'International Tables Vol C Tables 4.2.6.8 and 6.1.1.4'
N N 0.0311 0.0180 'International Tables Vol C Tables 4.2.6.8 and 6.1.1.4'
O O 0.0492 0.0322 'International Tables Vol C Tables 4.2.6.8 and 6.1.1.4'

loop_
_geom_angle_atom_site_label_1
_geom_angle_atom_site_label_2
_geom_angle_atom_site_label_3
_geom_angle
_geom_angle_site_symmetry_1
C2 C1 C8 133.7(5) .
C2 C1 C6 119.3(5) .
C8 C1 C6 106.9(5) .
C3 C2 C1 120.0(5) .
C3 C2 H17 120.0 .
C1 C2 H17 120.0 .
C2 C3 C4 120.4(6) .
C2 C3 H18 119.8 .
C4 C3 H18 119.8 .
C5 C4 C3 120.9(6) .
C5 C4 H19 119.5 .
C3 C4 H19 119.5 .
C4 C5 C6 120.1(5) .
C4 C5 H20 120.0 .
C6 C5 H20 120.0 .
C5 C6 C7 133.9(5) .
C5 C6 C1 119.2(5) .
C7 C6 C1 106.7(5) .
C39 C7 N1 117.9(5) .
C39 C7 C6 134.5(5) .
N1 C7 C6 107.6(5) .
C8 N1 C7 109.3(5) .
C8 N1 B1 128.3(4) .
C7 N1 B1 122.4(4) .
N1 C8 C1 109.5(4) .
N1 C8 C9 118.1(5) .
C1 C8 C9 132.4(5) .
C14 C9 C10 116.2(5) .
C14 C9 C8 117.7(5) .
C10 C9 C8 126.0(5) .
C9 C10 C11 121.8(5) .
C9 C10 H21 119.1 .
C11 C10 H21 119.1 .
C12 C11 C10 120.6(5) .
C12 C11 C30 120.8(5) .
C10 C11 C30 118.6(5) .
C11 C12 C13 119.6(5) .
C11 C12 H22 120.2 .
C13 C12 H22 120.2 .
C12 C13 C14 118.7(5) .
C12 C13 C16 135.6(5) .
C14 C13 C16 105.7(5) .
N2 C14 C9 126.2(5) .
N2 C14 C13 110.6(5) .
C9 C14 C13 123.2(5) .
C14 N2 C15 107.6(4) .
C14 N2 B1 123.1(5) .
C15 N2 B1 129.3(5) .
N2 C15 C20 129.2(5) .
N2 C15 C16 110.1(5) .
C20 C15 C16 120.6(5) .
C17 C16 C15 119.9(5) .
C17 C16 C13 134.1(5) .
C15 C16 C13 106.0(5) .
C18 C17 C16 119.8(5) .
C18 C17 H23 120.1 .
C16 C17 H23 120.1 .
C17 C18 C19 119.6(6) .
C17 C18 C21 121.3(5) .
C19 C18 C21 119.0(5) .
C20 C19 C18 122.0(6) .
C20 C19 H24 119.0 .
C18 C19 H24 119.0 .
C19 C20 C15 118.1(5) .
C19 C20 H25 121.0 .
C15 C20 H25 121.0 .
C22 C21 C26 119.8(6) .
C22 C21 C18 121.0(5) .
C26 C21 C18 119.2(6) .
C21 C22 C23 119.6(6) .
C21 C22 C28 120.9(6) .
C23 C22 C28 119.5(7) .
C24 C23 C22 122.0(7) .
C24 C23 H26 119.0 .
C22 C23 H26 119.0 .
C25 C24 C23 117.4(6) .
C25 C24 C29 121.4(6) .
C23 C24 C29 121.3(7) .
C24 C25 C26 122.3(6) .
C24 C25 H27 118.8 .
C26 C25 H27 118.8 .
C21 C26 C25 118.9(6) .
C21 C26 C27 121.1(6) .
C25 C26 C27 119.9(6) .
C26 C27 H78 109.5 .
C26 C27 H79 109.5 .
H78 C27 H79 109.5 .
C26 C27 H80 109.5 .
H78 C27 H80 109.5 .
H79 C27 H80 109.5 .
C22 C28 H81 109.5 .
C22 C28 H82 109.5 .
H81 C28 H82 109.5 .
C22 C28 H83 109.5 .
H81 C28 H83 109.5 .
H82 C28 H83 109.5 .
C24 C29 H84 109.5 .
C24 C29 H85 109.5 .
H84 C29 H85 109.5 .
C24 C29 H86 109.5 .
H84 C29 H86 109.5 .
H85 C29 H86 109.5 .
C31 C30 C35 120.4(5) .
C31 C30 C11 121.4(5) .
C35 C30 C11 118.2(5) .
C30 C31 C32 118.8(5) .
C30 C31 C38 120.9(5) .
C32 C31 C38 120.3(5) .
C33 C32 C31 122.1(6) .
C33 C32 H28 119.0 .
C31 C32 H28 119.0 .
C32 C33 C34 118.4(5) .
C32 C33 C37 122.0(6) .
C34 C33 C37 119.6(6) .
C33 C34 C35 121.4(6) .
C33 C34 H29 119.3 .
C35 C34 H29 119.3 .
C34 C35 C30 119.0(5) .
C34 C35 C36 119.6(5) .
C30 C35 C36 121.4(5) .
C35 C36 H87 109.5 .
C35 C36 H88 109.5 .
H87 C36 H88 109.5 .
C35 C36 H89 109.5 .
H87 C36 H89 109.5 .
H88 C36 H89 109.5 .
C33 C37 H90 109.5 .
C33 C37 H91 109.5 .
H90 C37 H91 109.5 .
C33 C37 H92 109.5 .
H90 C37 H92 109.5 .
H91 C37 H92 109.5 .
C31 C38 H93 109.5 .
C31 C38 H94 109.5 .
H93 C38 H94 109.5 .
C31 C38 H95 109.5 .
H93 C38 H95 109.5 .
H94 C38 H95 109.5 .
N3 C39 C7 128.3(6) .
N3 C39 H30 115.9 .
C7 C39 H30 115.9 .
C39 N3 C41 124.7(6) .
C39 N3 C40 120.4(6) .
C41 N3 C40 114.4(5) .
N3 C40 H96 109.5 .
N3 C40 H97 109.5 .
H96 C40 H97 109.5 .
N3 C40 H98 109.5 .
H96 C40 H98 109.5 .
H97 C40 H98 109.5 .
N3 C41 H99 109.5 .
N3 C41 H100 109.5 .
H99 C41 H100 109.5 .
N3 C41 H101 109.5 .
H99 C41 H101 109.5 .
H100 C41 H101 109.5 .
F2 B1 F1 109.0(5) .
F2 B1 N2 111.4(5) .
F1 B1 N2 111.4(6) .
F2 B1 N1 108.9(6) .
F1 B1 N1 109.5(5) .
N2 B1 N1 106.5(5) .
C43 C42 C47 120.6(5) .
C43 C42 C49 131.7(5) .
C47 C42 C49 107.7(4) .
C44 C43 C42 119.0(5) .
C44 C43 H31 120.5 .
C42 C43 H31 120.5 .
C43 C44 C45 120.4(6) .
C43 C44 H32 119.8 .
C45 C44 H32 119.8 .
C46 C45 C44 121.6(6) .
C46 C45 H33 119.2 .
C44 C45 H33 119.2 .
C45 C46 C47 118.7(5) .
C45 C46 H34 120.6 .
C47 C46 H34 120.6 .
C46 C47 C42 119.6(5) .
C46 C47 C48 133.5(5) .
C42 C47 C48 106.8(5) .
C80 C48 N4 119.2(5) .
C80 C48 C47 133.3(5) .
N4 C48 C47 107.4(4) .
C49 N4 C48 109.7(4) .
C49 N4 B2 126.8(4) .
C48 N4 B2 123.5(4) .
N4 C49 C42 108.2(4) .
N4 C49 C50 119.4(5) .
C42 C49 C50 132.3(5) .
C55 C50 C51 115.5(5) .
C55 C50 C49 117.7(4) .
C51 C50 C49 126.7(5) .
C52 C51 C50 121.9(5) .
C52 C51 H35 119.0 .
C50 C51 H35 119.0 .
C53 C52 C51 120.6(5) .
C53 C52 C71 121.1(5) .
C51 C52 C71 118.3(5) .
C52 C53 C54 119.8(5) .
C52 C53 H36 120.1 .
C54 C53 H36 120.1 .
C53 C54 C55 118.1(5) .
C53 C54 C61 135.7(5) .
C55 C54 C61 106.1(4) .
N5 C55 C54 111.7(5) .
N5 C55 C50 124.2(5) .
C54 C55 C50 124.1(5) .
C55 N5 C56 106.5(4) .
C55 N5 B2 124.5(4) .
C56 N5 B2 128.5(4) .
C57 C56 N5 129.4(5) .
C57 C56 C61 120.8(5) .
N5 C56 C61 109.8(4) .
C58 C57 C56 118.3(5) .
C58 C57 H37 120.8 .
C56 C57 H37 120.8 .
C57 C58 C59 122.2(5) .
C57 C58 H38 118.9 .
C59 C58 H38 118.9 .
C60 C59 C58 118.7(5) .
C60 C59 C62 121.5(5) .
C58 C59 C62 119.8(5) .
C61 C60 C59 120.5(5) .
C61 C60 H39 119.7 .
C59 C60 H39 119.7 .
C60 C61 C56 119.3(5) .
C60 C61 C54 134.8(5) .
C56 C61 C54 105.9(5) .
C67 C62 C63 119.6(5) .
C67 C62 C59 119.9(5) .
C63 C62 C59 120.5(5) .
C64 C63 C62 119.2(5) .
C64 C63 C70 120.0(5) .
C62 C63 C70 120.8(5) .
C63 C64 C65 121.7(5) .
C63 C64 H40 119.1 .
C65 C64 H40 119.1 .
C66 C65 C64 117.4(5) .
C66 C65 C69 121.3(6) .
C64 C65 C69 121.2(5) .
C65 C66 C67 122.8(6) .
C65 C66 H41 118.6 .
C67 C66 H41 118.6 .
C66 C67 C62 119.2(5) .
C66 C67 C68 119.6(6) .
C62 C67 C68 121.2(5) .
C67 C68 H102 109.5 .
C67 C68 H103 109.5 .
H102 C68 H103 109.5 .
C67 C68 H104 109.5 .
H102 C68 H104 109.5 .
H103 C68 H104 109.5 .
C65 C69 H105 109.5 .
C65 C69 H106 109.5 .
H105 C69 H106 109.5 .
C65 C69 H107 109.5 .
H105 C69 H107 109.5 .
H106 C69 H107 109.5 .
C63 C70 H108 109.5 .
C63 C70 H109 109.5 .
H108 C70 H109 109.5 .
C63 C70 H110 109.5 .
H108 C70 H110 109.5 .
H109 C70 H110 109.5 .
C72 C71 C76 121.1(5) .
C72 C71 C52 119.2(5) .
C76 C71 C52 119.8(5) .
C73 C72 C71 118.5(5) .
C73 C72 C77 119.6(5) .
C71 C72 C77 121.9(5) .
C74 C73 C72 121.8(5) .
C74 C73 H42 119.1 .
C72 C73 H42 119.1 .
C75 C74 C73 118.1(5) .
C75 C74 C78 121.0(6) .
C73 C74 C78 120.9(5) .
C74 C75 C76 122.8(6) .
C74 C75 H43 118.6 .
C76 C75 H43 118.6 .
C75 C76 C71 117.7(5) .
C75 C76 C79 120.7(5) .
C71 C76 C79 121.5(5) .
C72 C77 H111 109.5 .
C72 C77 H112 109.5 .
H111 C77 H112 109.5 .
C72 C77 H113 109.5 .
H111 C77 H113 109.5 .
H112 C77 H113 109.5 .
C74 C78 H114 109.5 .
C74 C78 H115 109.5 .
H114 C78 H115 109.5 .
C74 C78 H116 109.5 .
H114 C78 H116 109.5 .
H115 C78 H116 109.5 .
C76 C79 H117 109.5 .
C76 C79 H118 109.5 .
H117 C79 H118 109.5 .
C76 C79 H119 109.5 .
H117 C79 H119 109.5 .
H118 C79 H119 109.5 .
N14 C80 N6 27.6(15) .
N14 C80 C48 130.9(17) .
N6 C80 C48 129.6(8) .
N14 C80 H44 105.8 .
N6 C80 H44 115.2 .
C48 C80 H44 115.2 .
N14 C80 H45 114.6 .
N6 C80 H45 107.4 .
C48 C80 H45 114.6 .
H44 C80 H45 32.9 .
C80 N6 C82 125.7(11) .
C80 N6 C81A 124.3(15) .
C82 N6 C81A 109.7(13) .
N6 C81A H180 109.5 .
N6 C81A H181 109.5 .
H180 C81A H181 109.5 .
N6 C81A H182 109.5 .
H180 C81A H182 109.5 .
H181 C81A H182 109.5 .
F4 B2 F3 109.0(4) .
F4 B2 N5 112.5(5) .
F3 B2 N5 111.0(5) .
F4 B2 N4 109.2(5) .
F3 B2 N4 108.4(5) .
N5 B2 N4 106.6(4) .
C84 C83 C88 120.4(7) .
C84 C83 C90 132.1(8) .
C88 C83 C90 106.8(7) .
C85 C84 C83 117.5(9) .
C85 C84 H46 121.3 .
C83 C84 H46 121.3 .
C84 C85 C86 121.9(10) .
C84 C85 H47 119.0 .
C86 C85 H47 119.0 .
C87 C86 C85 120.3(8) .
C87 C86 H48 119.9 .
C85 C86 H48 119.9 .
C86 C87 C88 120.3(9) .
C86 C87 H49 119.8 .
C88 C87 H49 119.8 .
C87 C88 C83 119.4(8) .
C87 C88 C89 132.5(8) .
C83 C88 C89 108.0(6) .
N7 C89 C88 107.7(7) .
N7 C89 C91 119.6(7) .
C88 C89 C91 132.6(6) .
C89 N7 C90 110.4(6) .
C89 N7 B3 126.8(7) .
C90 N7 B3 122.8(5) .
C121 C90 N7 118.9(7) .
C121 C90 C83 134.2(8) .
N7 C90 C83 106.9(6) .
C96 C91 C92 116.0(8) .
C96 C91 C89 116.8(6) .
C92 C91 C89 127.2(7) .
C91 C92 C93 121.5(8) .
C91 C92 H50 119.2 .
C93 C92 H50 119.2 .
C94 C93 C92 120.6(7) .
C94 C93 C112 117.3(8) .
C92 C93 C112 122.1(9) .
C93 C94 C95 118.5(8) .
C93 C94 H51 120.8 .
C95 C94 H51 120.8 .
C94 C95 C96 120.3(8) .
C94 C95 C98 134.3(8) .
C96 C95 C98 105.4(6) .
C91 C96 N8 125.9(7) .
C91 C96 C95 123.0(6) .
N8 C96 C95 111.1(7) .
C96 N8 C97 106.7(6) .
C96 N8 B3 123.0(6) .
C97 N8 B3 130.3(5) .
C102 C97 N8 128.9(6) .
C102 C97 C98 121.0(7) .
N8 C97 C98 110.2(6) .
C99 C98 C97 119.5(7) .
C99 C98 C95 133.9(7) .
C97 C98 C95 106.6(7) .
C98 C99 C100 120.1(7) .
C98 C99 H52 120.0 .
C100 C99 H52 120.0 .
C99 C100 C101 118.3(8) .
C99 C100 C103 119.9(8) .
C101 C100 C103 121.7(8) .
C102 C101 C100 122.8(8) .
C102 C101 H53 118.6 .
C100 C101 H53 118.6 .
C101 C102 C97 118.3(7) .
C101 C102 H54 120.9 .
C97 C102 H54 120.9 .
C108 C103 C104 119.3(9) .
C108 C103 C100 120.4(8) .
C104 C103 C100 120.4(8) .
C105 C104 C103 120.2(10) .
C105 C104 C109 119.8(9) .
C103 C104 C109 120.0(9) .
C106 C105 C104 121.3(10) .
C106 C105 H55 119.3 .
C104 C105 H55 119.3 .
C105 C106 C107 117.5(10) .
C105 C106 C111 119.1(10) .
C107 C106 C111 123.4(11) .
C106 C107 C108 122.3(10) .
C106 C107 H56 118.8 .
C108 C107 H56 118.8 .
C103 C108 C107 119.4(9) .
C103 C108 C110 121.5(9) .
C107 C108 C110 119.0(10) .
C104 C109 H123 109.5 .
C104 C109 H124 109.5 .
H123 C109 H124 109.5 .
C104 C109 H125 109.5 .
H123 C109 H125 109.5 .
H124 C109 H125 109.5 .
C108 C110 H126 109.5 .
C108 C110 H127 109.5 .
H126 C110 H127 109.5 .
C108 C110 H128 109.5 .
H126 C110 H128 109.5 .
H127 C110 H128 109.5 .
C106 C111 H129 109.5 .
C106 C111 H130 109.5 .
H129 C111 H130 109.5 .
C106 C111 H131 109.5 .
H129 C111 H131 109.5 .
H130 C111 H131 109.5 .
F5 B3 F6 106.0(6) .
F5 B3 N8 112.3(6) .
F6 B3 N8 111.3(7) .
F5 B3 N7 110.6(7) .
F6 B3 N7 109.6(6) .
N8 B3 N7 107.1(5) .
C113 C112 C117 118.7(7) .
C113 C112 C93 119.1(7) .
C117 C112 C93 122.0(7) .
C112 C113 C114 119.2(9) .
C112 C113 C120 120.1(8) .
C114 C113 C120 120.8(9) .
C115 C114 C113 121.4(9) .
C115 C114 H57 119.3 .
C113 C114 H57 119.3 .
C116 C115 C114 118.3(8) .
C116 C115 C119 122.5(9) .
C114 C115 C119 119.2(9) .
C115 C116 C117 122.4(8) .
C115 C116 H58 118.8 .
C117 C116 H58 118.8 .
C116 C117 C112 119.9(8) .
C116 C117 C118 119.4(7) .
C112 C117 C118 120.7(6) .
C117 C118 H132 109.5 .
C117 C118 H133 109.5 .
H132 C118 H133 109.5 .
C117 C118 H134 109.5 .
H132 C118 H134 109.5 .
H133 C118 H134 109.5 .
C115 C119 H135 109.5 .
C115 C119 H136 109.5 .
H135 C119 H136 109.5 .
C115 C119 H137 109.5 .
H135 C119 H137 109.5 .
H136 C119 H137 109.5 .
C113 C120 H138 109.5 .
C113 C120 H139 109.5 .
H138 C120 H139 109.5 .
C113 C120 H140 109.5 .
H138 C120 H140 109.5 .
H139 C120 H140 109.5 .
N9 C121 C90 128.3(8) .
N9 C121 H59 115.8 .
C90 C121 H59 115.8 .
C121 N9 C123 126.3(7) .
C121 N9 C122 116.8(8) .
C123 N9 C122 116.8(7) .
N9 C122 H141 109.5 .
N9 C122 H142 109.5 .
H141 C122 H142 109.5 .
N9 C122 H143 109.5 .
H141 C122 H143 109.5 .
H142 C122 H143 109.5 .
N9 C123 H144 109.5 .
N9 C123 H145 109.5 .
H144 C123 H145 109.5 .
N9 C123 H146 109.5 .
H144 C123 H146 109.5 .
H145 C123 H146 109.5 .
C129 C124 C125 119.8(8) .
C129 C124 C130 119.6(8) .
C125 C124 C130 120.6(8) .
C126 C125 C124 121.0(8) .
C126 C125 H60 119.5 .
C124 C125 H60 119.5 .
C127 C126 C125 118.3(8) .
C127 C126 H61 120.9 .
C125 C126 H61 120.9 .
C126 C127 N10 130.0(7) .
C126 C127 C128 120.9(7) .
N10 C127 C128 109.2(7) .
C129 C128 C127 119.8(8) .
C129 C128 C140 133.2(8) .
C127 C128 C140 107.0(6) .
C124 C129 C128 120.2(8) .
C124 C129 H62 119.9 .
C128 C129 H62 119.9 .
C135 C130 C131 118.7(8) .
C135 C130 C124 122.0(9) .
C131 C130 C124 119.1(7) .
C132 C131 C130 119.0(8) .
C132 C131 C137 120.3(10) .
C130 C131 C137 120.8(8) .
C133 C132 C131 123.8(10) .
C133 C132 H63 118.1 .
C131 C132 H63 118.1 .
C132 C133 C134 116.5(9) .
C132 C133 C138 121.8(11) .
C134 C133 C138 121.7(9) .
C133 C134 C135 122.3(9) .
C133 C134 H64 118.8 .
C135 C134 H64 118.8 .
C130 C135 C134 119.6(10) .
C130 C135 C136 119.7(9) .
C134 C135 C136 120.6(9) .
C135 C136 H147 109.5 .
C135 C136 H148 109.5 .
H147 C136 H148 109.5 .
C135 C136 H149 109.5 .
H147 C136 H149 109.5 .
H148 C136 H149 109.5 .
C131 C137 H150 109.5 .
C131 C137 H151 109.5 .
H150 C137 H151 109.5 .
C131 C137 H152 109.5 .
H150 C137 H152 109.5 .
H151 C137 H152 109.5 .
C133 C138 H153 109.5 .
C133 C138 H154 109.5 .
H153 C138 H154 109.5 .
C133 C138 H155 109.5 .
H153 C138 H155 109.5 .
H154 C138 H155 109.5 .
C139 N10 C127 107.5(6) .
C139 N10 B4 121.1(6) .
C127 N10 B4 131.3(7) .
N10 C139 C144 126.5(7) .
N10 C139 C140 110.6(6) .
C144 C139 C140 122.9(7) .
C141 C140 C139 118.2(7) .
C141 C140 C128 136.1(6) .
C139 C140 C128 105.7(7) .
C142 C141 C140 120.7(7) .
C142 C141 H65 119.6 .
C140 C141 H65 119.6 .
C141 C142 C143 118.7(7) .
C141 C142 C145 122.6(6) .
C143 C142 C145 118.7(7) .
C144 C143 C142 122.8(7) .
C144 C143 H195 118.6 .
C142 C143 H195 118.6 .
C143 C144 C139 116.7(7) .
C143 C144 C154 119.4(11) .
C139 C144 C154 117.4(10) .
C143 C144 C162 127.8(8) .
C139 C144 C162 113.5(8) .
C154 C144 C162 38.5(9) .
C146 C145 C150 119.5(8) .
C146 C145 C142 119.7(8) .
C150 C145 C142 120.7(6) .
C147 C146 C145 121.0(10) .
C147 C146 C151 118.0(9) .
C145 C146 C151 120.9(10) .
C146 C147 C148 122.3(9) .
C146 C147 H66 118.8 .
C148 C147 H66 118.8 .
C147 C148 C149 116.8(8) .
C147 C148 C152 123.9(11) .
C149 C148 C152 119.3(12) .
C150 C149 C148 121.0(9) .
C150 C149 H67 119.5 .
C148 C149 H67 119.5 .
C149 C150 C145 119.3(8) .
C149 C150 C153 120.3(7) .
C145 C150 C153 120.4(6) .
C146 C151 H156 109.5 .
C146 C151 H157 109.5 .
H156 C151 H157 109.5 .
C146 C151 H158 109.5 .
H156 C151 H158 109.5 .
H157 C151 H158 109.5 .
C148 C152 H159 109.5 .
C148 C152 H160 109.5 .
H159 C152 H160 109.5 .
C148 C152 H161 109.5 .
H159 C152 H161 109.5 .
H160 C152 H161 109.5 .
C150 C153 H162 109.5 .
C150 C153 H163 109.5 .
H162 C153 H163 109.5 .
C150 C153 H164 109.5 .
H162 C153 H164 109.5 .
H163 C153 H164 109.5 .
F7 B4 F8 108.4(7) .
F7 B4 N10 112.0(6) .
F8 B4 N10 111.0(6) .
F7 B4 N12 115.2(7) .
F8 B4 N12 98.4(7) .
N10 B4 N12 111.1(7) .
F7 B4 N11 96.8(8) .
F8 B4 N11 126.4(10) .
N10 B4 N11 101.4(9) .
N12 B4 N11 28.6(6) .
N11 C154 C144 110.6(16) .
N11 C154 C155 111.6(15) .
C144 C154 C155 137.1(18) .
C160 C155 C156 122.0(19) .
C160 C155 C154 133.3(17) .
C156 C155 C154 104.7(18) .
C161 C156 C155 108.7(18) .
C161 C156 C157 134.8(18) .
C155 C156 C157 115(2) .
C158 C157 C156 122.6(19) .
C158 C157 H68 118.7 .
C156 C157 H68 118.7 .
C159 C158 C157 117.0(19) .
C159 C158 H69 121.5 .
C157 C158 H69 121.5 .
C158 C159 C160 128(3) .
C158 C159 H70 115.9 .
C160 C159 H70 115.9 .
C159 C160 C155 114(2) .
C159 C160 H71 122.9 .
C155 C160 H71 122.9 .
C154 N11 C161 106.1(17) .
C154 N11 B4 134.1(13) .
C161 N11 B4 119.8(17) .
C156 C161 C170 134.1(17) .
C156 C161 N11 108.1(18) .
C170 C161 N11 117.8(19) .
N12 C162 C163 109.1(10) .
N12 C162 C144 121.8(10) .
C163 C162 C144 128.6(11) .
C164 C163 C162 133.2(11) .
C164 C163 C168 121.7(10) .
C162 C163 C168 105.0(11) .
C163 C164 C165 118.6(11) .
C163 C164 H72 120.7 .
C165 C164 H72 120.7 .
C166 C165 C164 123.5(15) .
C166 C165 H73 118.3 .
C164 C165 H73 118.3 .
C165 C166 C167 120.4(13) .
C165 C166 H74 119.8 .
C167 C166 H74 119.8 .
C168 C167 C166 118.7(11) .
C168 C167 H75 120.7 .
C166 C167 H75 120.7 .
C169 C168 C163 108.9(10) .
C169 C168 C167 133.7(11) .
C163 C168 C167 116.9(12) .
C162 N12 C169 111.3(11) .
C162 N12 B4 122.7(9) .
C169 N12 B4 126.0(9) .
C171 C169 N12 119.5(11) .
C171 C169 C168 134.8(11) .
N12 C169 C168 105.6(10) .
C161 C170 N13 137.1(17) .
C161 C170 H76 111.4 .
N13 C170 H76 111.4 .
N13 C171 C169 123.2(13) .
N13 C171 H77 118.4 .
C169 C171 H77 118.4 .
C171 N13 C172 127.4(11) .
C171 N13 C173 116.5(10) .
C172 N13 C173 114.6(8) .
C171 N13 C170 38.0(8) .
C172 N13 C170 112.1(13) .
C173 N13 C170 126.8(11) .
N13 C172 H189 109.5 .
N13 C172 H190 109.5 .
H189 C172 H190 109.5 .
N13 C172 H191 109.5 .
H189 C172 H191 109.5 .
H190 C172 H191 109.5 .
N13 C173 H168 109.5 .
N13 C173 H169 109.5 .
H168 C173 H169 109.5 .
N13 C173 H170 109.5 .
H168 C173 H170 109.5 .
H169 C173 H170 109.5 .
C175 C174 C179 120.0 .
C175 C174 C180 121.2(12) .
C179 C174 C180 118.8(12) .
C174 C175 C176 120.0 .
C174 C175 H1 120.0 .
C176 C175 H1 120.0 .
C177 C176 C175 120.0 .
C177 C176 H2 120.0 .
C175 C176 H2 120.0 .
C176 C177 C178 120.0 .
C176 C177 H3 120.0 .
C178 C177 H3 120.0 .
C179 C178 C177 120.0 .
C179 C178 H4 120.0 .
C177 C178 H4 120.0 .
C178 C179 C174 120.0 .
C178 C179 H5 120.0 .
C174 C179 H5 120.0 .
C174 C180 H171 109.5 .
C174 C180 H172 109.5 .
H171 C180 H172 109.5 .
C174 C180 H173 109.5 .
H171 C180 H173 109.5 .
H172 C180 H173 109.5 .
C80 N14 C81B 119(4) .
C80 N14 C188 118(3) .
C81B N14 C188 117(5) .
N14 C81B H183 109.5 .
N14 C81B H184 109.5 .
H183 C81B H184 109.5 .
N14 C81B H185 109.5 .
H183 C81B H185 109.5 .
H184 C81B H185 109.5 .
C190 C189 C194 120.0 .
C190 C189 H9 120.0 .
C194 C189 H9 120.0 .
C191 C190 C189 120.0 .
C191 C190 H10 120.0 .
C189 C190 H10 120.0 .
C192 C191 C190 120.0 .
C192 C191 H11 120.0 .
C190 C191 H11 120.0 .
C193 C192 C191 120.0 .
C193 C192 C196 118.2(18) .
C191 C192 C196 121.8(18) .
C192 C193 C194 120.0 .
C192 C193 H12 120.0 .
C194 C193 H12 120.0 .
C193 C194 C189 120.0 .
C193 C194 H13 120.0 .
C189 C194 H13 120.0 .
C192 C196 H177 109.5 .
C192 C196 H178 109.5 .
H177 C196 H178 109.5 .
C192 C196 H179 109.5 .
H177 C196 H179 109.5 .
H178 C196 H179 109.5 .
C198 C195 O1 127(5) 2_645
C195 C198 O3 125(5) 2_655

loop_
_geom_bond_atom_site_label_1
_geom_bond_atom_site_label_2
_geom_bond_distance
_geom_bond_site_symmetry_2
C1 C2 1.399(8) .
C1 C8 1.414(8) .
C1 C6 1.436(7) .
C2 C3 1.363(8) .
C2 H17 0.9500 .
C3 C4 1.417(8) .
C3 H18 0.9500 .
C4 C5 1.357(9) .
C4 H19 0.9500 .
C5 C6 1.397(8) .
C5 H20 0.9500 .
C6 C7 1.423(9) .
C7 C39 1.406(8) .
C7 N1 1.409(7) .
N1 C8 1.355(7) .
N1 B1 1.583(9) .
C8 C9 1.464(7) .
C9 C14 1.386(8) .
C9 C10 1.396(8) .
C10 C11 1.402(7) .
C10 H21 0.9500 .
C11 C12 1.384(8) .
C11 C30 1.503(7) .
C12 C13 1.385(8) .
C12 H22 0.9500 .
C13 C14 1.418(7) .
C13 C16 1.452(8) .
C14 N2 1.371(7) .
N2 C15 1.388(7) .
N2 B1 1.522(8) .
C15 C20 1.400(8) .
C15 C16 1.415(7) .
C16 C17 1.396(8) .
C17 C18 1.379(8) .
C17 H23 0.9500 .
C18 C19 1.412(8) .
C18 C21 1.506(9) .
C19 C20 1.382(9) .
C19 H24 0.9500 .
C20 H25 0.9500 .
C21 C22 1.381(10) .
C21 C26 1.394(8) .
C22 C23 1.396(10) .
C22 C28 1.526(10) .
C23 C24 1.381(9) .
C23 H26 0.9500 .
C24 C25 1.380(10) .
C24 C29 1.511(9) .
C25 C26 1.398(9) .
C25 H27 0.9500 .
C26 C27 1.486(10) .
C27 H78 0.9800 .
C27 H79 0.9800 .
C27 H80 0.9800 .
C28 H81 0.9800 .
C28 H82 0.9800 .
C28 H83 0.9800 .
C29 H84 0.9800 .
C29 H85 0.9800 .
C29 H86 0.9800 .
C30 C31 1.394(8) .
C30 C35 1.401(8) .
C31 C32 1.399(8) .
C31 C38 1.497(8) .
C32 C33 1.383(9) .
C32 H28 0.9500 .
C33 C34 1.391(9) .
C33 C37 1.506(8) .
C34 C35 1.400(8) .
C34 H29 0.9500 .
C35 C36 1.507(8) .
C36 H87 0.9800 .
C36 H88 0.9800 .
C36 H89 0.9800 .
C37 H90 0.9800 .
C37 H91 0.9800 .
C37 H92 0.9800 .
C38 H93 0.9800 .
C38 H94 0.9800 .
C38 H95 0.9800 .
C39 N3 1.307(7) .
C39 H30 0.9500 .
N3 C41 1.446(9) .
N3 C40 1.468(8) .
C40 H96 0.9800 .
C40 H97 0.9800 .
C40 H98 0.9800 .
C41 H99 0.9800 .
C41 H100 0.9800 .
C41 H101 0.9800 .
B1 F2 1.381(9) .
B1 F1 1.395(8) .
C42 C43 1.408(7) .
C42 C47 1.409(7) .
C42 C49 1.433(8) .
C43 C44 1.357(8) .
C43 H31 0.9500 .
C44 C45 1.411(9) .
C44 H32 0.9500 .
C45 C46 1.371(9) .
C45 H33 0.9500 .
C46 C47 1.397(8) .
C46 H34 0.9500 .
C47 C48 1.441(8) .
C48 C80 1.394(7) .
C48 N4 1.398(7) .
N4 C49 1.367(6) .
N4 B2 1.577(8) .
C49 C50 1.444(7) .
C50 C55 1.401(8) .
C50 C51 1.403(7) .
C51 C52 1.393(7) .
C51 H35 0.9500 .
C52 C53 1.390(8) .
C52 C71 1.518(7) .
C53 C54 1.397(7) .
C53 H36 0.9500 .
C54 C55 1.399(7) .
C54 C61 1.442(7) .
C55 N5 1.374(6) .
N5 C56 1.398(7) .
N5 B2 1.506(7) .
C56 C57 1.389(7) .
C56 C61 1.428(7) .
C57 C58 1.367(8) .
C57 H37 0.9500 .
C58 C59 1.421(7) .
C58 H38 0.9500 .
C59 C60 1.386(7) .
C59 C62 1.491(8) .
C60 C61 1.379(8) .
C60 H39 0.9500 .
C62 C67 1.394(8) .
C62 C63 1.400(8) .
C63 C64 1.385(8) .
C63 C70 1.494(9) .
C64 C65 1.399(9) .
C64 H40 0.9500 .
C65 C66 1.373(9) .
C65 C69 1.515(9) .
C66 C67 1.380(8) .
C66 H41 0.9500 .
C67 C68 1.515(9) .
C68 H102 0.9800 .
C68 H103 0.9800 .
C68 H104 0.9800 .
C69 H105 0.9800 .
C69 H106 0.9800 .
C69 H107 0.9800 .
C70 H108 0.9800 .
C70 H109 0.9800 .
C70 H110 0.9800 .
C71 C72 1.397(8) .
C71 C76 1.404(8) .
C72 C73 1.394(7) .
C72 C77 1.511(8) .
C73 C74 1.392(8) .
C73 H42 0.9500 .
C74 C75 1.376(8) .
C74 C78 1.510(8) .
C75 C76 1.398(7) .
C75 H43 0.9500 .
C76 C79 1.500(8) .
C77 H111 0.9800 .
C77 H112 0.9800 .
C77 H113 0.9800 .
C78 H114 0.9800 .
C78 H115 0.9800 .
C78 H116 0.9800 .
C79 H117 0.9800 .
C79 H118 0.9800 .
C79 H119 0.9800 .
C80 N14 1.16(3) .
C80 N6 1.352(14) .
C80 H44 0.9500 .
C80 H45 0.9500 .
N6 C82 1.406(17) .
N6 C81A 1.42(4) .
C81A H180 0.9800 .
C81A H181 0.9800 .
C81A H182 0.9800 .
C82 H186 0.9800 .
C82 H187 0.9800 .
C82 H188 0.9800 .
B2 F4 1.379(7) .
B2 F3 1.413(7) .
C83 C84 1.395(12) .
C83 C88 1.422(11) .
C83 C90 1.426(10) .
C84 C85 1.371(12) .
C84 H46 0.9500 .
C85 C86 1.441(15) .
C85 H47 0.9500 .
C86 C87 1.307(13) .
C86 H48 0.9500 .
C87 C88 1.415(10) .
C87 H49 0.9500 .
C88 C89 1.423(11) .
C89 N7 1.362(8) .
C89 C91 1.449(11) .
N7 C90 1.411(10) .
N7 B3 1.539(10) .
C90 C121 1.395(10) .
C91 C96 1.363(10) .
C91 C92 1.420(9) .
C92 C93 1.431(12) .
C92 H50 0.9500 .
C93 C94 1.363(12) .
C93 C112 1.492(10) .
C94 C95 1.400(10) .
C94 H51 0.9500 .
C95 C96 1.420(11) .
C95 C98 1.425(11) .
C96 N8 1.372(8) .
N8 C97 1.380(9) .
N8 B3 1.513(10) .
C97 C102 1.378(10) .
C97 C98 1.420(10) .
C98 C99 1.388(12) .
C99 C100 1.396(12) .
C99 H52 0.9500 .
C100 C101 1.405(11) .
C100 C103 1.485(13) .
C101 C102 1.373(11) .
C101 H53 0.9500 .
C102 H54 0.9500 .
C103 C108 1.370(13) .
C103 C104 1.424(13) .
C104 C105 1.387(14) .
C104 C109 1.509(14) .
C105 C106 1.385(15) .
C105 H55 0.9500 .
C106 C107 1.401(14) .
C106 C111 1.504(14) .
C107 C108 1.403(14) .
C107 H56 0.9500 .
C108 C110 1.551(14) .
C109 H123 0.9800 .
C109 H124 0.9800 .
C109 H125 0.9800 .
C110 H126 0.9800 .
C110 H127 0.9800 .
C110 H128 0.9800 .
C111 H129 0.9800 .
C111 H130 0.9800 .
C111 H131 0.9800 .
B3 F5 1.385(9) .
B3 F6 1.392(9) .
C112 C113 1.381(11) .
C112 C117 1.413(10) .
C113 C114 1.408(14) .
C113 C120 1.535(14) .
C114 C115 1.388(14) .
C114 H57 0.9500 .
C115 C116 1.349(13) .
C115 C119 1.538(13) .
C116 C117 1.378(11) .
C116 H58 0.9500 .
C117 C118 1.474(11) .
C118 H132 0.9800 .
C118 H133 0.9800 .
C118 H134 0.9800 .
C119 H135 0.9800 .
C119 H136 0.9800 .
C119 H137 0.9800 .
C120 H138 0.9800 .
C120 H139 0.9800 .
C120 H140 0.9800 .
C121 N9 1.331(11) .
C121 H59 0.9500 .
N9 C123 1.452(11) .
N9 C122 1.460(10) .
C122 H141 0.9800 .
C122 H142 0.9800 .
C122 H143 0.9800 .
C123 H144 0.9800 .
C123 H145 0.9800 .
C123 H146 0.9800 .
C124 C129 1.367(11) .
C124 C125 1.407(11) .
C124 C130 1.507(11) .
C125 C126 1.404(11) .
C125 H60 0.9500 .
C126 C127 1.379(11) .
C126 H61 0.9500 .
C127 N10 1.390(9) .
C127 C128 1.408(11) .
C128 C129 1.394(10) .
C128 C140 1.441(11) .
C129 H62 0.9500 .
C130 C135 1.369(12) .
C130 C131 1.403(13) .
C131 C132 1.377(12) .
C131 C137 1.504(13) .
C132 C133 1.356(13) .
C132 H63 0.9500 .
C133 C134 1.373(14) .
C133 C138 1.516(12) .
C134 C135 1.403(13) .
C134 H64 0.9500 .
C135 C136 1.501(15) .
C136 H147 0.9800 .
C136 H148 0.9800 .
C136 H149 0.9800 .
C137 H150 0.9800 .
C137 H151 0.9800 .
C137 H152 0.9800 .
C138 H153 0.9800 .
C138 H154 0.9800 .
C138 H155 0.9800 .
N10 C139 1.377(9) .
N10 B4 1.534(10) .
C139 C144 1.391(10) .
C139 C140 1.404(9) .
C140 C141 1.392(10) .
C141 C142 1.384(10) .
C141 H65 0.9500 .
C142 C143 1.408(10) .
C142 C145 1.491(11) .
C143 C144 1.374(11) .
C143 H195 0.9500 .
C144 C154 1.422(18) .
C144 C162 1.560(14) .
C145 C146 1.377(11) .
C145 C150 1.403(10) .
C146 C147 1.338(15) .
C146 C151 1.529(15) .
C147 C148 1.406(15) .
C147 H66 0.9500 .
C148 C149 1.411(14) .
C148 C152 1.498(14) .
C149 C150 1.386(11) .
C149 H67 0.9500 .
C150 C153 1.502(11) .
C151 H156 0.9800 .
C151 H157 0.9800 .
C151 H158 0.9800 .
C152 H159 0.9800 .
C152 H160 0.9800 .
C152 H161 0.9800 .
C153 H162 0.9800 .
C153 H163 0.9800 .
C153 H164 0.9800 .
B4 F7 1.363(9) .
B4 F8 1.377(10) .
B4 N12 1.576(15) .
B4 N11 1.62(2) .
C154 N11 1.36(3) .
C154 C155 1.44(3) .
C155 C160 1.42(3) .
C155 C156 1.43(3) .
C156 C161 1.40(3) .
C156 C157 1.45(3) .
C157 C158 1.36(3) .
C157 H68 0.9500 .
C158 C159 1.33(3) .
C158 H69 0.9500 .
C159 C160 1.37(3) .
C159 H70 0.9500 .
C160 H71 0.9500 .
N11 C161 1.45(2) .
C161 C170 1.43(3) .
C162 N12 1.329(15) .
C162 C163 1.423(15) .
C163 C164 1.390(18) .
C163 C168 1.428(15) .
C164 C165 1.413(18) .
C164 H72 0.9500 .
C165 C166 1.29(2) .
C165 H73 0.9500 .
C166 C167 1.46(2) .
C166 H74 0.9500 .
C167 C168 1.445(17) .
C167 H75 0.9500 .
C168 C169 1.403(17) .
N12 C169 1.399(14) .
C169 C171 1.377(17) .
C170 N13 1.47(2) .
C170 H76 0.9500 .
C171 N13 1.302(13) .
C171 H77 0.9500 .
N13 C172 1.420(14) .
N13 C173 1.438(14) .
C172 H189 0.9800 .
C172 H190 0.9800 .
C172 H191 0.9800 .
C173 H168 0.9800 .
C173 H169 0.9800 .
C173 H170 0.9800 .
C174 C175 1.3900 .
C174 C179 1.3900 .
C174 C180 1.45(2) .
C175 C176 1.3900 .
C175 H1 0.9500 .
C176 C177 1.3900 .
C176 H2 0.9500 .
C177 C178 1.3900 .
C177 H3 0.9500 .
C178 C179 1.3900 .
C178 H4 0.9500 .
C179 H5 0.9500 .
C180 H171 0.9800 .
C180 H172 0.9800 .
C180 H173 0.9800 .
N14 C81B 1.52(11) .
N14 C188 1.57(5) .
C81B H183 0.9800 .
C81B H184 0.9800 .
C81B H185 0.9800 .
C188 H192 0.9800 .
C188 H193 0.9800 .
C188 H194 0.9800 .
C189 C190 1.3900 .
C189 C194 1.3900 .
C189 H9 0.9500 .
C190 C191 1.3900 .
C190 H10 0.9500 .
C191 C192 1.3900 .
C191 H11 0.9500 .
C192 C193 1.3900 .
C192 C196 1.61(3) .
C193 C194 1.3900 .
C193 H12 0.9500 .
C194 H13 0.9500 .
O1 C195 1.445(19) .
O2 C197 1.486(19) .
C196 H177 0.9800 .
C196 H178 0.9800 .
C196 H179 0.9800 .
C195 C198 1.42(5) 2_645
O3 C198 1.449(19) .
C198 C195 1.42(5) 2_655
O4 C199 1.44(2) .

loop_
_geom_torsion_atom_site_label_1
_geom_torsion_atom_site_label_2
_geom_torsion_atom_site_label_3
_geom_torsion_atom_site_label_4
_geom_torsion
C8 C1 C2 C3 -175.6(6)
C6 C1 C2 C3 0.3(9)
C1 C2 C3 C4 2.9(9)
C2 C3 C4 C5 -3.1(10)
C3 C4 C5 C6 -0.2(10)
C4 C5 C6 C7 176.5(6)
C4 C5 C6 C1 3.4(9)
C2 C1 C6 C5 -3.5(8)
C8 C1 C6 C5 173.5(5)
C2 C1 C6 C7 -178.2(5)
C8 C1 C6 C7 -1.3(6)
C5 C6 C7 C39 5.3(12)
C1 C6 C7 C39 179.0(7)
C5 C6 C7 N1 -171.2(6)
C1 C6 C7 N1 2.4(6)
C39 C7 N1 C8 -179.9(5)
C6 C7 N1 C8 -2.7(6)
C39 C7 N1 B1 0.7(8)
C6 C7 N1 B1 177.9(5)
C7 N1 C8 C1 1.9(6)
B1 N1 C8 C1 -178.8(5)
C7 N1 C8 C9 -177.2(5)
B1 N1 C8 C9 2.0(8)
C2 C1 C8 N1 175.9(6)
C6 C1 C8 N1 -0.3(6)
C2 C1 C8 C9 -5.1(11)
C6 C1 C8 C9 178.6(6)
N1 C8 C9 C14 -0.7(8)
C1 C8 C9 C14 -179.6(6)
N1 C8 C9 C10 179.9(5)
C1 C8 C9 C10 1.0(10)
C14 C9 C10 C11 0.1(8)
C8 C9 C10 C11 179.5(5)
C9 C10 C11 C12 -0.1(8)
C9 C10 C11 C30 176.7(5)
C10 C11 C12 C13 0.3(8)
C30 C11 C12 C13 -176.5(5)
C11 C12 C13 C14 -0.5(8)
C11 C12 C13 C16 179.1(6)
C10 C9 C14 N2 -179.0(5)
C8 C9 C14 N2 1.6(9)
C10 C9 C14 C13 -0.3(8)
C8 C9 C14 C13 -179.7(5)
C12 C13 C14 N2 179.4(5)
C16 C13 C14 N2 -0.3(6)
C12 C13 C14 C9 0.5(8)
C16 C13 C14 C9 -179.2(5)
C9 C14 N2 C15 178.3(6)
C13 C14 N2 C15 -0.6(7)
C9 C14 N2 B1 -3.6(9)
C13 C14 N2 B1 177.5(5)
C14 N2 C15 C20 178.9(6)
B1 N2 C15 C20 1.0(11)
C14 N2 C15 C16 1.3(7)
B1 N2 C15 C16 -176.7(6)
N2 C15 C16 C17 177.5(5)
C20 C15 C16 C17 -0.4(9)
N2 C15 C16 C13 -1.5(7)
C20 C15 C16 C13 -179.4(6)
C12 C13 C16 C17 2.7(12)
C14 C13 C16 C17 -177.6(7)
C12 C13 C16 C15 -178.6(6)
C14 C13 C16 C15 1.1(6)
C15 C16 C17 C18 0.7(9)
C13 C16 C17 C18 179.3(6)
C16 C17 C18 C19 -0.4(9)
C16 C17 C18 C21 -178.1(6)
C17 C18 C19 C20 -0.3(10)
C21 C18 C19 C20 177.5(6)
C18 C19 C20 C15 0.6(10)
N2 C15 C20 C19 -177.7(6)
C16 C15 C20 C19 -0.2(9)
C17 C18 C21 C22 -95.7(8)
C19 C18 C21 C22 86.5(8)
C17 C18 C21 C26 83.7(8)
C19 C18 C21 C26 -94.1(7)
C26 C21 C22 C23 -0.4(10)
C18 C21 C22 C23 179.0(6)
C26 C21 C22 C28 -179.1(7)
C18 C21 C22 C28 0.3(10)
C21 C22 C23 C24 0.4(11)
C28 C22 C23 C24 179.1(8)
C22 C23 C24 C25 0.4(11)
C22 C23 C24 C29 -179.1(7)
C23 C24 C25 C26 -1.1(10)
C29 C24 C25 C26 178.4(6)
C22 C21 C26 C25 -0.3(9)
C18 C21 C26 C25 -179.8(5)
C22 C21 C26 C27 176.5(7)
C18 C21 C26 C27 -2.9(9)
C24 C25 C26 C21 1.1(10)
C24 C25 C26 C27 -175.8(7)
C12 C11 C30 C31 -105.6(6)
C10 C11 C30 C31 77.6(7)
C12 C11 C30 C35 75.1(7)
C10 C11 C30 C35 -101.7(6)
C35 C30 C31 C32 0.7(8)
C11 C30 C31 C32 -178.6(5)
C35 C30 C31 C38 -178.9(5)
C11 C30 C31 C38 1.8(8)
C30 C31 C32 C33 -0.6(8)
C38 C31 C32 C33 179.0(5)
C31 C32 C33 C34 0.4(9)
C31 C32 C33 C37 -177.7(6)
C32 C33 C34 C35 -0.5(9)
C37 C33 C34 C35 177.8(6)
C33 C34 C35 C30 0.6(8)
C33 C34 C35 C36 -179.8(5)
C31 C30 C35 C34 -0.7(8)
C11 C30 C35 C34 178.6(5)
C31 C30 C35 C36 179.7(5)
C11 C30 C35 C36 -1.0(7)
N1 C7 C39 N3 -156.9(6)
C6 C7 C39 N3 26.9(12)
C7 C39 N3 C41 17.2(10)
C7 C39 N3 C40 -171.3(6)
C14 N2 B1 F2 -114.6(6)
C15 N2 B1 F2 63.1(9)
C14 N2 B1 F1 123.4(6)
C15 N2 B1 F1 -59.0(8)
C14 N2 B1 N1 4.0(8)
C15 N2 B1 N1 -178.3(5)
C8 N1 B1 F2 116.8(6)
C7 N1 B1 F2 -64.0(7)
C8 N1 B1 F1 -124.1(6)
C7 N1 B1 F1 55.1(7)
C8 N1 B1 N2 -3.5(8)
C7 N1 B1 N2 175.7(5)
C47 C42 C43 C44 -1.0(8)
C49 C42 C43 C44 -178.3(6)
C42 C43 C44 C45 3.1(10)
C43 C44 C45 C46 -1.7(11)
C44 C45 C46 C47 -1.9(11)
C45 C46 C47 C42 4.0(9)
C45 C46 C47 C48 179.9(6)
C43 C42 C47 C46 -2.6(8)
C49 C42 C47 C46 175.3(5)
C43 C42 C47 C48 -179.5(5)
C49 C42 C47 C48 -1.6(6)
C46 C47 C48 C80 9.3(11)
C42 C47 C48 C80 -174.5(6)
C46 C47 C48 N4 -173.0(6)
C42 C47 C48 N4 3.3(6)
C80 C48 N4 C49 174.3(5)
C47 C48 N4 C49 -3.8(6)
C80 C48 N4 B2 -7.4(8)
C47 C48 N4 B2 174.5(5)
C48 N4 C49 C42 2.9(6)
B2 N4 C49 C42 -175.4(5)
C48 N4 C49 C50 -178.7(5)
B2 N4 C49 C50 3.0(8)
C43 C42 C49 N4 176.8(6)
C47 C42 C49 N4 -0.8(6)
C43 C42 C49 C50 -1.3(10)
C47 C42 C49 C50 -178.9(6)
N4 C49 C50 C55 -5.1(7)
C42 C49 C50 C55 172.8(5)
N4 C49 C50 C51 173.2(5)
C42 C49 C50 C51 -8.8(10)
C55 C50 C51 C52 -0.5(8)
C49 C50 C51 C52 -178.9(5)
C50 C51 C52 C53 -1.2(8)
C50 C51 C52 C71 179.5(5)
C51 C52 C53 C54 1.3(8)
C71 C52 C53 C54 -179.4(5)
C52 C53 C54 C55 0.1(8)
C52 C53 C54 C61 178.0(6)
C53 C54 C55 N5 178.4(5)
C61 C54 C55 N5 0.0(6)
C53 C54 C55 C50 -1.9(8)
C61 C54 C55 C50 179.6(5)
C51 C50 C55 N5 -178.3(5)
C49 C50 C55 N5 0.2(8)
C51 C50 C55 C54 2.1(8)
C49 C50 C55 C54 -179.4(5)
C54 C55 N5 C56 0.2(6)
C50 C55 N5 C56 -179.4(5)
C54 C55 N5 B2 -172.9(5)
C50 C55 N5 B2 7.4(9)
C55 N5 C56 C57 -179.7(6)
B2 N5 C56 C57 -6.9(10)
C55 N5 C56 C61 -0.4(6)
B2 N5 C56 C61 172.4(5)
N5 C56 C57 C58 176.1(6)
C61 C56 C57 C58 -3.2(9)
C56 C57 C58 C59 2.2(9)
C57 C58 C59 C60 0.5(9)
C57 C58 C59 C62 -177.5(5)
C58 C59 C60 C61 -2.4(8)
C62 C59 C60 C61 175.6(5)
C59 C60 C61 C56 1.4(8)
C59 C60 C61 C54 -176.4(6)
C57 C56 C61 C60 1.4(8)
N5 C56 C61 C60 -178.0(5)
C57 C56 C61 C54 179.8(5)
N5 C56 C61 C54 0.4(6)
C53 C54 C61 C60 -0.2(12)
C55 C54 C61 C60 177.8(6)
C53 C54 C61 C56 -178.2(6)
C55 C54 C61 C56 -0.2(6)
C60 C59 C62 C67 -105.0(6)
C58 C59 C62 C67 73.0(7)
C60 C59 C62 C63 74.7(7)
C58 C59 C62 C63 -107.3(6)
C67 C62 C63 C64 0.7(8)
C59 C62 C63 C64 -179.0(5)
C67 C62 C63 C70 -178.8(5)
C59 C62 C63 C70 1.6(8)
C62 C63 C64 C65 -1.4(8)
C70 C63 C64 C65 178.1(5)
C63 C64 C65 C66 1.0(8)
C63 C64 C65 C69 -178.2(5)
C64 C65 C66 C67 0.1(8)
C69 C65 C66 C67 179.2(5)
C65 C66 C67 C62 -0.8(9)
C65 C66 C67 C68 -179.0(6)
C63 C62 C67 C66 0.3(8)
C59 C62 C67 C66 -180.0(5)
C63 C62 C67 C68 178.6(5)
C59 C62 C67 C68 -1.7(8)
C53 C52 C71 C72 -105.0(6)
C51 C52 C71 C72 74.3(7)
C53 C52 C71 C76 75.8(7)
C51 C52 C71 C76 -104.9(6)
C76 C71 C72 C73 1.9(8)
C52 C71 C72 C73 -177.3(5)
C76 C71 C72 C77 -179.9(5)
C52 C71 C72 C77 0.9(8)
C71 C72 C73 C74 -0.3(8)
C77 C72 C73 C74 -178.6(5)
C72 C73 C74 C75 -0.7(8)
C72 C73 C74 C78 176.5(6)
C73 C74 C75 C76 0.2(8)
C78 C74 C75 C76 -177.0(6)
C74 C75 C76 C71 1.2(8)
C74 C75 C76 C79 178.5(5)
C72 C71 C76 C75 -2.3(8)
C52 C71 C76 C75 176.8(5)
C72 C71 C76 C79 -179.5(5)
C52 C71 C76 C79 -0.4(8)
N4 C48 C80 N14 166(2)
C47 C48 C80 N14 -16(2)
N4 C48 C80 N6 -157.3(9)
C47 C48 C80 N6 20.3(13)
N14 C80 N6 C82 115(5)
C48 C80 N6 C82 10.1(19)
N14 C80 N6 C81A -72(5)
C48 C80 N6 C81A -176(2)
C55 N5 B2 F4 -128.1(5)
C56 N5 B2 F4 60.3(8)
C55 N5 B2 F3 109.5(6)
C56 N5 B2 F3 -62.1(7)
C55 N5 B2 N4 -8.4(7)
C56 N5 B2 N4 180.0(5)
C49 N4 B2 F4 125.1(5)
C48 N4 B2 F4 -52.9(7)
C49 N4 B2 F3 -116.2(5)
C48 N4 B2 F3 65.7(6)
C49 N4 B2 N5 3.4(8)
C48 N4 B2 N5 -174.6(5)
C88 C83 C84 C85 -4.3(13)
C90 C83 C84 C85 -174.3(9)
C83 C84 C85 C86 1.3(15)
C84 C85 C86 C87 0.7(17)
C85 C86 C87 C88 0.3(15)
C86 C87 C88 C83 -3.2(13)
C86 C87 C88 C89 172.0(9)
C84 C83 C88 C87 5.3(12)
C90 C83 C88 C87 177.5(7)
C84 C83 C88 C89 -171.0(7)
C90 C83 C88 C89 1.3(8)
C87 C88 C89 N7 -174.1(8)
C83 C88 C89 N7 1.5(8)
C87 C88 C89 C91 2.2(14)
C83 C88 C89 C91 177.9(7)
C88 C89 N7 C90 -3.7(7)
C91 C89 N7 C90 179.3(6)
C88 C89 N7 B3 177.4(6)
C91 C89 N7 B3 0.5(10)
C89 N7 C90 C121 -175.8(7)
B3 N7 C90 C121 3.2(10)
C89 N7 C90 C83 4.5(8)
B3 N7 C90 C83 -176.6(6)
C84 C83 C90 C121 -12.1(16)
C88 C83 C90 C121 176.9(9)
C84 C83 C90 N7 167.6(8)
C88 C83 C90 N7 -3.4(8)
N7 C89 C91 C96 6.0(9)
C88 C89 C91 C96 -170.0(7)
N7 C89 C91 C92 -176.5(7)
C88 C89 C91 C92 7.5(12)
C96 C91 C92 C93 3.0(10)
C89 C91 C92 C93 -174.5(7)
C91 C92 C93 C94 0.5(11)
C91 C92 C93 C112 179.5(7)
C92 C93 C94 C95 -2.5(11)
C112 C93 C94 C95 178.5(7)
C93 C94 C95 C96 1.1(11)
C93 C94 C95 C98 179.8(8)
C92 C91 C96 N8 177.9(6)
C89 C91 C96 N8 -4.3(10)
C92 C91 C96 C95 -4.6(10)
C89 C91 C96 C95 173.2(6)
C94 C95 C96 C91 2.7(11)
C98 C95 C96 C91 -176.4(7)
C94 C95 C96 N8 -179.5(6)
C98 C95 C96 N8 1.5(8)
C91 C96 N8 C97 177.2(7)
C95 C96 N8 C97 -0.5(7)
C91 C96 N8 B3 -4.2(10)
C95 C96 N8 B3 178.0(6)
C96 N8 C97 C102 180.0(7)
B3 N8 C97 C102 1.6(12)
C96 N8 C97 C98 -0.7(7)
B3 N8 C97 C98 -179.1(6)
C102 C97 C98 C99 -0.1(11)
N8 C97 C98 C99 -179.5(7)
C102 C97 C98 C95 -179.0(6)
N8 C97 C98 C95 1.6(8)
C94 C95 C98 C99 0.6(15)
C96 C95 C98 C99 179.5(9)
C94 C95 C98 C97 179.3(8)
C96 C95 C98 C97 -1.8(8)
C97 C98 C99 C100 1.4(12)
C95 C98 C99 C100 179.9(8)
C98 C99 C100 C101 -1.1(12)
C98 C99 C100 C103 179.1(8)
C99 C100 C101 C102 -0.5(13)
C103 C100 C101 C102 179.4(8)
C100 C101 C102 C97 1.7(12)
N8 C97 C102 C101 177.8(7)
C98 C97 C102 C101 -1.4(11)
C99 C100 C103 C108 74.3(12)
C101 C100 C103 C108 -105.5(10)
C99 C100 C103 C104 -105.4(10)
C101 C100 C103 C104 74.8(12)
C108 C103 C104 C105 -0.4(15)
C100 C103 C104 C105 179.3(9)
C108 C103 C104 C109 -179.4(10)
C100 C103 C104 C109 0.3(15)
C103 C104 C105 C106 1.7(16)
C109 C104 C105 C106 -179.3(10)
C104 C105 C106 C107 -1.5(15)
C104 C105 C106 C111 178.6(9)
C105 C106 C107 C108 0.2(15)
C111 C106 C107 C108 -179.9(9)
C104 C103 C108 C107 -0.8(14)
C100 C103 C108 C107 179.5(9)
C104 C103 C108 C110 -177.4(10)
C100 C103 C108 C110 2.9(15)
C106 C107 C108 C103 0.9(15)
C106 C107 C108 C110 177.6(9)
C96 N8 B3 F5 -112.3(7)
C97 N8 B3 F5 65.9(9)
C96 N8 B3 F6 129.0(6)
C97 N8 B3 F6 -52.8(9)
C96 N8 B3 N7 9.3(9)
C97 N8 B3 N7 -172.5(6)
C89 N7 B3 F5 115.0(7)
C90 N7 B3 F5 -63.7(8)
C89 N7 B3 F6 -128.5(7)
C90 N7 B3 F6 52.7(9)
C89 N7 B3 N8 -7.6(9)
C90 N7 B3 N8 173.6(6)
C94 C93 C112 C113 -67.6(15)
C92 C93 C112 C113 113.4(12)
C94 C93 C112 C117 106.7(11)
C92 C93 C112 C117 -72.2(14)
C117 C112 C113 C114 -3(2)
C93 C112 C113 C114 172.0(14)
C117 C112 C113 C120 176.7(14)
C93 C112 C113 C120 -9(2)
C112 C113 C114 C115 4(3)
C120 C113 C114 C115 -174.9(17)
C113 C114 C115 C116 -3(3)
C113 C114 C115 C119 175.1(16)
C114 C115 C116 C117 0(2)
C119 C115 C116 C117 -178.1(14)
C115 C116 C117 C112 1.7(19)
C115 C116 C117 C118 -176.5(12)
C113 C112 C117 C116 -0.3(18)
C93 C112 C117 C116 -174.7(11)
C113 C112 C117 C118 177.9(12)
C93 C112 C117 C118 3.5(16)
N7 C90 C121 N9 155.2(8)
C83 C90 C121 N9 -25.2(15)
C90 C121 N9 C123 -11.7(14)
C90 C121 N9 C122 172.6(8)
C129 C124 C125 C126 1.5(13)
C130 C124 C125 C126 -175.9(8)
C124 C125 C126 C127 0.5(12)
C125 C126 C127 N10 177.3(7)
C125 C126 C127 C128 -2.6(10)
C126 C127 C128 C129 2.6(10)
N10 C127 C128 C129 -177.3(6)
C126 C127 C128 C140 -178.0(6)
N10 C127 C128 C140 2.1(7)
C125 C124 C129 C128 -1.5(13)
C130 C124 C129 C128 175.9(8)
C127 C128 C129 C124 -0.5(12)
C140 C128 C129 C124 -179.8(8)
C129 C124 C130 C135 82.5(12)
C125 C124 C130 C135 -100.1(10)
C129 C124 C130 C131 -93.7(10)
C125 C124 C130 C131 83.7(11)
C135 C130 C131 C132 0.8(14)
C124 C130 C131 C132 177.2(8)
C135 C130 C131 C137 -178.1(10)
C124 C130 C131 C137 -1.7(14)
C130 C131 C132 C133 -1.6(15)
C137 C131 C132 C133 177.3(10)
C131 C132 C133 C134 2.7(15)
C131 C132 C133 C138 -177.3(9)
C132 C133 C134 C135 -3.1(15)
C138 C133 C134 C135 176.9(9)
C131 C130 C135 C134 -1.2(14)
C124 C130 C135 C134 -177.4(9)
C131 C130 C135 C136 -178.4(10)
C124 C130 C135 C136 5.4(15)
C133 C134 C135 C130 2.4(15)
C133 C134 C135 C136 179.6(11)
C126 C127 N10 C139 178.8(7)
C128 C127 N10 C139 -1.3(7)
C126 C127 N10 B4 -2.4(12)
C128 C127 N10 B4 177.5(6)
C127 N10 C139 C144 179.2(7)
B4 N10 C139 C144 0.3(10)
C127 N10 C139 C140 -0.1(7)
B4 N10 C139 C140 -179.0(6)
N10 C139 C140 C141 -178.8(6)
C144 C139 C140 C141 1.9(10)
N10 C139 C140 C128 1.4(7)
C144 C139 C140 C128 -177.9(7)
C129 C128 C140 C141 -2.6(15)
C127 C128 C140 C141 178.1(8)
C129 C128 C140 C139 177.2(8)
C127 C128 C140 C139 -2.1(7)
C139 C140 C141 C142 -1.3(10)
C128 C140 C141 C142 178.4(7)
C140 C141 C142 C143 0.6(10)
C140 C141 C142 C145 -177.8(6)
C141 C142 C143 C144 -0.3(12)
C145 C142 C143 C144 178.2(7)
C142 C143 C144 C139 0.8(12)
C142 C143 C144 C154 152.0(13)
C142 C143 C144 C162 -162.4(8)
N10 C139 C144 C143 179.2(7)
C140 C139 C144 C143 -1.6(11)
N10 C139 C144 C154 27.4(16)
C140 C139 C144 C154 -153.3(13)
N10 C139 C144 C162 -15.3(11)
C140 C139 C144 C162 164.0(7)
C141 C142 C145 C146 -77.2(10)
C143 C142 C145 C146 104.4(9)
C141 C142 C145 C150 107.2(8)
C143 C142 C145 C150 -71.2(9)
C150 C145 C146 C147 1.0(14)
C142 C145 C146 C147 -174.6(9)
C150 C145 C146 C151 179.1(10)
C142 C145 C146 C151 3.4(15)
C145 C146 C147 C148 -2.4(17)
C151 C146 C147 C148 179.5(11)
C146 C147 C148 C149 1.4(15)
C146 C147 C148 C152 178.7(10)
C147 C148 C149 C150 0.8(13)
C152 C148 C149 C150 -176.6(9)
C148 C149 C150 C145 -2.1(12)
C148 C149 C150 C153 178.5(8)
C146 C145 C150 C149 1.2(11)
C142 C145 C150 C149 176.8(7)
C146 C145 C150 C153 -179.4(8)
C142 C145 C150 C153 -3.8(11)
C139 N10 B4 F7 -118.2(7)
C127 N10 B4 F7 63.2(10)
C139 N10 B4 F8 120.6(8)
C127 N10 B4 F8 -58.0(10)
C139 N10 B4 N12 12.1(9)
C127 N10 B4 N12 -166.4(7)
C139 N10 B4 N11 -16.0(10)
C127 N10 B4 N11 165.4(9)
C143 C144 C154 N11 178.0(14)
C139 C144 C154 N11 -31(2)
C162 C144 C154 N11 63.0(18)
C143 C144 C154 C155 9(3)
C139 C144 C154 C155 160(2)
C162 C144 C154 C155 -106(3)
N11 C154 C155 C160 174(2)
C144 C154 C155 C160 -17(5)
N11 C154 C155 C156 -7(2)
C144 C154 C155 C156 162(2)
C160 C155 C156 C161 -179(2)
C154 C155 C156 C161 2(2)
C160 C155 C156 C157 -11(3)
C154 C155 C156 C157 169.3(19)
C161 C156 C157 C158 169(2)
C155 C156 C157 C158 6(3)
C156 C157 C158 C159 3(4)
C157 C158 C159 C160 -7(4)
C158 C159 C160 C155 2(4)
C156 C155 C160 C159 8(3)
C154 C155 C160 C159 -173(2)
C144 C154 N11 C161 -163.4(15)
C155 C154 N11 C161 9(2)
C144 C154 N11 B4 14(3)
C155 C154 N11 B4 -174.1(18)
F7 B4 N11 C154 123(2)
F8 B4 N11 C154 -118(2)
N10 B4 N11 C154 9(3)
N12 B4 N11 C154 -104(3)
F7 B4 N11 C161 -59.8(16)
F8 B4 N11 C161 59.0(18)
N10 B4 N11 C161 -173.9(14)
N12 B4 N11 C161 73(2)
C155 C156 C161 C170 -177(2)
C157 C156 C161 C170 19(4)
C155 C156 C161 N11 3(2)
C157 C156 C161 N11 -161(2)
C154 N11 C161 C156 -7(2)
B4 N11 C161 C156 174.9(15)
C154 N11 C161 C170 172.6(19)
B4 N11 C161 C170 -5(2)
C143 C144 C162 N12 -178.5(10)
C139 C144 C162 N12 18.0(13)
C154 C144 C162 N12 -87.1(17)
C143 C144 C162 C163 -7.3(16)
C139 C144 C162 C163 -170.9(9)
C154 C144 C162 C163 84.0(19)
N12 C162 C163 C164 -176.1(13)
C144 C162 C163 C164 12(2)
N12 C162 C163 C168 0.4(12)
C144 C162 C163 C168 -171.6(10)
C162 C163 C164 C165 174.0(13)
C168 C163 C164 C165 -2.0(19)
C163 C164 C165 C166 1(2)
C164 C165 C166 C167 -3(3)
C165 C166 C167 C168 5(2)
C164 C163 C168 C169 177.5(11)
C162 C163 C168 C169 0.5(11)
C164 C163 C168 C167 4.2(16)
C162 C163 C168 C167 -172.8(10)
C166 C167 C168 C169 -176.7(12)
C166 C167 C168 C163 -5.5(17)
C163 C162 N12 C169 -1.2(13)
C144 C162 N12 C169 171.5(9)
C163 C162 N12 B4 -178.4(9)
C144 C162 N12 B4 -5.8(16)
F7 B4 N12 C162 119.7(11)
F8 B4 N12 C162 -125.4(11)
N10 B4 N12 C162 -9.0(13)
N11 B4 N12 C162 65.7(17)
F7 B4 N12 C169 -57.1(13)
F8 B4 N12 C169 57.8(12)
N10 B4 N12 C169 174.2(9)
N11 B4 N12 C169 -111(2)
C162 N12 C169 C171 -178.6(11)
B4 N12 C169 C171 -1.5(17)
C162 N12 C169 C168 1.5(13)
B4 N12 C169 C168 178.6(9)
C163 C168 C169 C171 178.9(13)
C167 C168 C169 C171 -9(2)
C163 C168 C169 N12 -1.2(12)
C167 C168 C169 N12 170.6(12)
C156 C161 C170 N13 37(4)
N11 C161 C170 N13 -143(2)
N12 C169 C171 N13 152.1(12)
C168 C169 C171 N13 -28(2)
C169 C171 N13 C172 10(2)
C169 C171 N13 C173 175.6(12)
C169 C171 N13 C170 -67.7(19)
C161 C170 N13 C171 97(3)
C161 C170 N13 C172 -26(3)
C161 C170 N13 C173 -176(2)
C179 C174 C175 C176 0.0
C180 C174 C175 C176 177.7(11)
C174 C175 C176 C177 0.0
C175 C176 C177 C178 0.0
C176 C177 C178 C179 0.0
C177 C178 C179 C174 0.0
C175 C174 C179 C178 0.0
C180 C174 C179 C178 -177.7(11)
N6 C80 N14 C81B 72(6)
C48 C80 N14 C81B 172(4)
N6 C80 N14 C188 -135(6)
C48 C80 N14 C188 -36(4)
C194 C189 C190 C191 0.0
C189 C190 C191 C192 0.0
C190 C191 C192 C193 0.0
C190 C191 C192 C196 -178.5(17)
C191 C192 C193 C194 0.0
C196 C192 C193 C194 178.5(16)
C192 C193 C194 C189 0.0
C190 C189 C194 C193 0.0
